data_4124586
loop_
_publ_author_name
'Blake, Matthew P.'
'Kaltsoyannis, Nikolas'
'Mountford, Philip'

_publ_section_title
;
 Probing the Limits of Alkaline Earth-Transition Metal Bonding: An
 Experimental and Computational Study.
;
_journal_issue 38
_journal_name_full 'Journal of the American Chemical Society'
_journal_page_first 12352
_journal_page_last 12368
_journal_paper_doi 10.1021/jacs.5b07866
_journal_volume 137
_journal_year 2015
_chemical_formula_moiety 'C32 H93 Ca1 N16 O5 P5, C8 Fe2 O8'
_chemical_formula_sum 'C40 H93 Ca Fe2 N16 O13 P5'
_chemical_formula_weight 1312.93
_chemical_name_systematic
;
[Ca(HMPA)5(MeCN)][Fe2CO8]
;
_space_group_IT_number 14
_symmetry_cell_setting monoclinic
_symmetry_space_group_name_Hall '-P 2ybc'
_symmetry_space_group_name_H-M 'P 1 21/c 1'
_atom_sites_solution_hydrogens difmap
_atom_sites_solution_primary other
_atom_sites_solution_secondary difmap
_cell_angle_alpha 90
_cell_angle_beta 99.2009(19)
_cell_angle_gamma 90
_cell_formula_units_Z 8
_cell_length_a 14.2558(3)
_cell_length_b 21.4450(3)
_cell_length_c 43.1110(7)
_cell_measurement_reflns_used 20346
_cell_measurement_temperature 150
_cell_measurement_theta_max 77
_cell_measurement_theta_min 3
_cell_volume 13010.1(4)
_computing_cell_refinement 'CrysAlis, (Oxford Diffraction, 2002)'
_computing_data_collection 'SuperNova, (Oxford Diffraction, 2010)'
_computing_data_reduction 'CrysAlis, (Oxford Diffraction, 2002)'
_computing_molecular_graphics 'CAMERON (Watkin et al., 1996)'
_computing_publication_material 'CRYSTALS (Betteridge et al., 2003)'
_computing_structure_refinement 'CRYSTALS (Betteridge et al., 2003)'
_computing_structure_solution 'Superflip (Palatinus & Chapuis, 2007)'
_diffrn_ambient_temperature 150
_diffrn_measured_fraction_theta_full 0.996
_diffrn_measured_fraction_theta_max 0.987
_diffrn_measurement_device Area
_diffrn_measurement_device_type 'Oxford Diffraction SuperNova'
_diffrn_measurement_method \w
_diffrn_radiation_monochromator graphite
_diffrn_radiation_type 'Cu K\a'
_diffrn_radiation_wavelength 1.54180
_diffrn_reflns_av_R_equivalents 0.060
_diffrn_reflns_limit_h_max 17
_diffrn_reflns_limit_h_min -17
_diffrn_reflns_limit_k_max 26
_diffrn_reflns_limit_k_min -18
_diffrn_reflns_limit_l_max 54
_diffrn_reflns_limit_l_min -54
_diffrn_reflns_number 76780
_diffrn_reflns_theta_full 74.450
_diffrn_reflns_theta_max 76.752
_diffrn_reflns_theta_min 3.140
_diffrn_standards_number 0
_exptl_absorpt_coefficient_mu 5.969
_exptl_absorpt_correction_T_max 0.74
_exptl_absorpt_correction_T_min 0.48
_exptl_absorpt_correction_type multi-scan
_exptl_absorpt_process_details 'CrysAlis, (Oxford Diffraction, 2002)'
_exptl_crystal_colour none
_exptl_crystal_density_diffrn 1.341
_exptl_crystal_density_method 'not measured'
_exptl_crystal_description lath
_exptl_crystal_F_000 5568
_exptl_crystal_size_max 0.100
_exptl_crystal_size_mid 0.100
_exptl_crystal_size_min 0.050
_refine_diff_density_max 2.22
_refine_diff_density_min -0.99
_refine_ls_extinction_method None
_refine_ls_goodness_of_fit_ref 1.1234
_refine_ls_hydrogen_treatment constr
_refine_ls_matrix_type full
_refine_ls_number_parameters 1450
_refine_ls_number_reflns 17162
_refine_ls_number_restraints 268
_refine_ls_R_factor_all 0.1197
_refine_ls_R_factor_gt 0.0934
_refine_ls_shift/su_max 0.0044989
_refine_ls_shift/su_mean 0.0000664
_refine_ls_structure_factor_coef F
_refine_ls_weighting_details
;
 Method, part 1, Chebychev polynomial, (Watkin, 1994, Prince, 1982) 
 [weight] = 1.0/[A~0~*T~0~(x)+A~1~*T~1~(x) ... +A~n-1~]*T~n-1~(x)] 
 where A~i~ are the Chebychev coefficients listed below and x= Fcalc/Fmax 
 Method = Robust Weighting (Prince, 1982) 
 W = [weight] * [1-(deltaF/6*sigmaF)^2^]^2^ 
 A~i~ are: 
 16.3 0.213 8.02 4.12 -4.26 
;
_refine_ls_weighting_scheme calc
_refine_ls_wR_factor_all 0.1084
_refine_ls_wR_factor_gt 0.0928
_refine_ls_wR_factor_ref 0.0899
_reflns_limit_h_max 17
_reflns_limit_h_min -17
_reflns_limit_k_max 26
_reflns_limit_k_min 0
_reflns_limit_l_max 54
_reflns_limit_l_min 0
_reflns_number_gt 19569
_reflns_number_total 27024
_reflns_threshold_expression I>2.0\s(I)
_oxford_diffrn_Wilson_B_factor 1.84
_oxford_diffrn_Wilson_scale 0.90
_oxford_refine_ls_r_factor_ref 0.0846
_oxford_refine_ls_scale 1.0237(17)
_oxford_reflns_number_all 26921
_oxford_reflns_threshold_expression_ref I>3.0\s(I)
_cod_data_source_file ja5b07866_si_002.cif
_cod_data_source_block compound_S5
_cod_depositor_comments
;
The following automatic conversions were performed:

'_atom_sites_solution_primary' value 'Other' changed to 'other'
according to
/usr/data/users/saulius/crontab/automatic-downloads/current/ACS/lib/dictionaries/cif_core.dic
dictionary named 'cif_core.dic' version 2.4.2 from 2011-04-26.

Automatic conversion script
Id: cif_fix_values 3271 2015-04-21 07:52:19Z andrius 
;
_cod_original_sg_symbol_H-M 'P 21/c '
_cod_original_formula_sum 'C40 H93 Ca1 Fe2 N16 O13 P5'
_cod_database_code 4124586

loop_
_symmetry_equiv_pos_as_xyz
x,y,z
-x,-y,-z
x,-y+1/2,z+1/2
-x,y+1/2,-z+1/2

loop_
_atom_site_label
_atom_site_type_symbol
_atom_site_fract_x
_atom_site_fract_y
_atom_site_fract_z
_atom_site_U_iso_or_equiv
_atom_site_occupancy
_atom_site_adp_type
_atom_site_refinement_flags_posn
_atom_site_refinement_flags_adp
Ca1 Ca 0.74709(7) -0.24305(4) 0.54625(2) 0.0201 1.0000 Uani . .
Ca2 Ca 0.75592(7) 0.26656(4) 0.70545(2) 0.0178 1.0000 Uani . .
Fe1 Fe 0.16989(7) 0.04296(4) 0.61852(2) 0.0317 1.0000 Uani . .
Fe2 Fe 0.33038(7) -0.03273(4) 0.63345(2) 0.0320 1.0000 Uani . .
Fe3 Fe 0.76798(7) 0.06713(4) 0.86750(2) 0.0346 1.0000 Uani . .
Fe4 Fe 0.72099(7) -0.05428(4) 0.88247(2) 0.0311 1.0000 Uani . .
O1 O 0.0094(5) 0.1250(3) 0.60189(19) 0.0902 1.0000 Uani . .
O2 O 0.2989(5) 0.1462(2) 0.64074(14) 0.0660 1.0000 Uani . .
O3 O 0.0876(4) -0.0306(2) 0.66474(12) 0.0509 1.0000 Uani . .
O4 O 0.1638(4) -0.0096(3) 0.55516(11) 0.0541 1.0000 Uani . .
O5 O 0.4957(4) -0.1116(3) 0.65282(14) 0.0651 1.0000 Uani . .
O6 O 0.3394(4) 0.0255(3) 0.69556(11) 0.0645 1.0000 Uani . .
O7 O 0.2001(4) -0.1350(2) 0.61011(13) 0.0577 1.0000 Uani . .
O8 O 0.4033(4) 0.0412(2) 0.58525(12) 0.0537 1.0000 Uani . .
O14 O 0.8141(4) 0.1961(2) 0.85559(13) 0.0561 1.0000 Uani . .
O15 O 0.8048(5) 0.0854(2) 0.93569(12) 0.0608 1.0000 Uani . .
O16 O 0.5708(4) 0.0757(3) 0.83451(15) 0.0650 1.0000 Uani . .
O17 O 0.9157(4) 0.0068(3) 0.83760(14) 0.0601 1.0000 Uani . .
O18 O 0.6780(5) -0.1817(2) 0.89815(16) 0.0733 1.0000 Uani . .
O19 O 0.9181(4) -0.0624(3) 0.91448(14) 0.0655 1.0000 Uani . .
O20 O 0.5737(4) 0.0057(2) 0.91274(12) 0.0517 1.0000 Uani . .
O21 O 0.6858(4) -0.0775(2) 0.81448(10) 0.0479 1.0000 Uani . .
O9 O 0.7951(3) -0.25070(18) 0.60018(9) 0.0310 1.0000 Uani . .
O10 O 0.7610(3) -0.34821(17) 0.53928(9) 0.0337 1.0000 Uani . .
O11 O 0.7488(3) -0.13705(17) 0.54791(10) 0.0360 1.0000 Uani . .
O12 O 0.8891(3) -0.2352(2) 0.52714(10) 0.0350 1.0000 Uani . .
O13 O 0.5876(3) -0.2497(2) 0.55091(10) 0.0356 1.0000 Uani . .
O22 O 0.7034(3) 0.26508(18) 0.65186(8) 0.0299 1.0000 Uani . .
O23 O 0.7604(3) 0.15923(17) 0.70929(10) 0.0359 1.0000 Uani . .
O24 O 0.7512(3) 0.37352(17) 0.70703(9) 0.0324 1.0000 Uani . .
O25 O 0.9132(3) 0.26551(19) 0.69855(10) 0.0332 1.0000 Uani . .
O26 O 0.6131(2) 0.26942(17) 0.72482(8) 0.0247 1.0000 Uani . .
P1 P 0.83987(11) -0.25413(7) 0.63389(3) 0.0293 1.0000 Uani D .
P2 P 0.75282(12) -0.41644(7) 0.53514(3) 0.0333 1.0000 Uani D .
P3 P 0.74938(12) -0.06892(7) 0.55399(4) 0.0347 1.0000 Uani D .
P4 P 0.96732(12) -0.23666(7) 0.50873(4) 0.0352 1.0000 Uani D U
P5 P 0.48387(11) -0.24900(7) 0.55022(4) 0.0313 1.0000 Uani D .
P6 P 0.66758(13) 0.25024(8) 0.61872(3) 0.0376 1.0000 Uani D U
P7 P 0.75412(11) 0.09131(6) 0.71273(3) 0.0285 1.0000 Uani D .
P8 P 0.74023(11) 0.43985(6) 0.69805(4) 0.0316 1.0000 Uani D .
P9 P 1.01742(9) 0.27206(7) 0.69954(3) 0.0262 1.0000 Uani D .
P10 P 0.53914(9) 0.27005(6) 0.74538(3) 0.0214 1.0000 Uani D .
N1 N 0.6879(5) -0.2264(3) 0.48658(12) 0.0453 1.0000 Uani . .
N2 N 0.7718(4) -0.2543(3) 0.66066(12) 0.0430 1.0000 Uani D .
N3 N 0.9039(4) -0.1902(2) 0.64327(13) 0.0428 1.0000 Uani D .
N4 N 0.9033(4) -0.3177(3) 0.64055(12) 0.0404 1.0000 Uani D .
N5 N 0.6658(4) -0.4420(3) 0.55223(14) 0.0530 1.0000 Uani D .
N6 N 0.8499(4) -0.4518(2) 0.55137(13) 0.0452 1.0000 Uani D .
N7 N 0.7305(5) -0.4346(2) 0.49788(12) 0.0510 1.0000 Uani D .
N8 N 0.6681(5) -0.0510(3) 0.57471(18) 0.0681 1.0000 Uani D U
N9 N 0.8501(5) -0.0451(4) 0.57455(17) 0.0724 1.0000 Uani D U
N10 N 0.7350(7) -0.0290(3) 0.52163(14) 0.0688 1.0000 Uani D U
N11 N 0.9893(6) -0.1685(3) 0.4959(3) 0.1112 1.0000 Uani D U
N12 N 1.0615(5) -0.2715(5) 0.52564(19) 0.1086 1.0000 Uani D U
N13 N 0.9309(7) -0.2712(4) 0.47490(14) 0.0911 1.0000 Uani D U
N14 N 0.4416(5) -0.1796(3) 0.5416(2) 0.0828 1.0000 Uani D U
N15 N 0.4560(5) -0.2707(4) 0.58357(14) 0.0651 1.0000 Uani D U
N16 N 0.4242(5) -0.2951(3) 0.52409(15) 0.0699 1.0000 Uani D U
N17 N 0.8197(4) 0.2803(2) 0.76438(11) 0.0344 1.0000 Uani . .
N18 N 0.5819(4) 0.2004(3) 0.61534(15) 0.0596 1.0000 Uani D U
N19 N 0.6529(7) 0.3046(4) 0.5927(2) 0.1083 1.0000 Uani D U
N20 N 0.7518(5) 0.2076(3) 0.60677(18) 0.0807 1.0000 Uani D U
N21 N 0.7724(4) 0.0731(2) 0.74993(11) 0.0388 1.0000 Uani D .
N22 N 0.8262(5) 0.0548(3) 0.69323(15) 0.0706 1.0000 Uani D U
N23 N 0.6516(4) 0.0605(3) 0.69810(13) 0.0466 1.0000 Uani D U
N24 N 0.7385(4) 0.4841(2) 0.72839(13) 0.0456 1.0000 Uani D .
N25 N 0.6405(4) 0.4487(4) 0.67325(16) 0.0710 1.0000 Uani D U
N26 N 0.8253(4) 0.4623(2) 0.67997(13) 0.0410 1.0000 Uani D .
N27 N 1.0387(4) 0.2927(3) 0.66505(11) 0.0417 1.0000 Uani D .
N28 N 1.0611(3) 0.3234(2) 0.72628(12) 0.0360 1.0000 Uani D .
N29 N 1.0793(4) 0.2096(2) 0.71018(12) 0.0408 1.0000 Uani D .
N30 N 0.4422(3) 0.2355(2) 0.72897(12) 0.0356 1.0000 Uani D .
N31 N 0.5783(3) 0.2356(2) 0.77873(10) 0.0297 1.0000 Uani D .
N32 N 0.5078(3) 0.34125(19) 0.75293(11) 0.0266 1.0000 Uani D .
C1 C 0.0730(6) 0.0912(3) 0.60868(19) 0.0540 1.0000 Uani . .
C2 C 0.2502(5) 0.1048(3) 0.63225(15) 0.0418 1.0000 Uani . .
C3 C 0.1222(5) -0.0030(3) 0.64653(16) 0.0390 1.0000 Uani . .
C4 C 0.1692(5) 0.0106(3) 0.58042(15) 0.0401 1.0000 Uani . .
C5 C 0.4304(5) -0.0799(3) 0.64502(16) 0.0418 1.0000 Uani . .
C6 C 0.3318(5) 0.0022(4) 0.67080(16) 0.0442 1.0000 Uani . .
C7 C 0.2507(5) -0.0941(3) 0.61955(16) 0.0399 1.0000 Uani . .
C8 C 0.3736(4) 0.0123(3) 0.60452(15) 0.0348 1.0000 Uani . .
C9 C 0.7955(5) 0.1442(3) 0.85945(16) 0.0407 1.0000 Uani . .
C10 C 0.7877(5) 0.0761(3) 0.90918(17) 0.0425 1.0000 Uani . .
C11 C 0.6489(5) 0.0706(3) 0.84746(17) 0.0441 1.0000 Uani . .
C12 C 0.8559(5) 0.0291(3) 0.84947(16) 0.0447 1.0000 Uani . .
C13 C 0.6950(5) -0.1311(3) 0.89207(17) 0.0450 1.0000 Uani . .
C14 C 0.8400(6) -0.0566(3) 0.90160(18) 0.0481 1.0000 Uani . .
C15 C 0.6322(5) -0.0163(3) 0.90042(15) 0.0369 1.0000 Uani . .
C16 C 0.7010(5) -0.0653(3) 0.84121(15) 0.0363 1.0000 Uani . .
C17 C 0.7004(5) -0.2087(3) 0.46291(14) 0.0407 1.0000 Uani . .
C18 C 0.7201(6) -0.1839(4) 0.43330(16) 0.0505 1.0000 Uani . .
C19 C 0.7312(6) -0.3113(4) 0.6716(2) 0.0628 1.0000 Uani . .
C20 C 0.7192(6) -0.1975(5) 0.6675(2) 0.0672 1.0000 Uani . .
C21 C 0.9460(7) -0.1745(4) 0.67499(19) 0.0633 1.0000 Uani . .
C22 C 0.9659(8) -0.1715(5) 0.6206(2) 0.0784 1.0000 Uani . .
C23 C 0.9688(5) -0.3262(4) 0.67015(16) 0.0479 1.0000 Uani . .
C24 C 0.9307(6) -0.3538(3) 0.61477(16) 0.0471 1.0000 Uani . .
C25 C 0.6538(8) -0.4151(6) 0.5829(2) 0.0847 1.0000 Uani . .
C26 C 0.6091(8) -0.4968(5) 0.5413(3) 0.0865 1.0000 Uani . .
C27 C 0.9428(5) -0.4304(3) 0.5449(2) 0.0534 1.0000 Uani . .
C28 C 0.8523(8) -0.5127(4) 0.5660(3) 0.0838 1.0000 Uani . .
C29 C 0.7653(8) -0.4901(4) 0.4839(2) 0.0761 1.0000 Uani . .
C30 C 0.6562(7) -0.4009(4) 0.47716(19) 0.0700 1.0000 Uani . .
C31 C 0.6243(9) 0.0113(5) 0.5734(3) 0.0940 1.0000 Uani . U
C32 C 0.6434(11) -0.0907(6) 0.5988(3) 0.1125 1.0000 Uani . U
C33 C 0.8592(11) -0.0077(7) 0.6018(3) 0.1240 1.0000 Uani . U
C34 C 0.9409(8) -0.0572(6) 0.5630(3) 0.0918 1.0000 Uani . U
C35 C 0.7736(11) 0.0335(4) 0.5185(3) 0.1066 1.0000 Uani . U
C36 C 0.6658(8) -0.0487(5) 0.4949(2) 0.0815 1.0000 Uani . U
C37 C 1.0805(10) -0.1401(13) 0.4925(8) 0.1227 0.5000 Uani D U
C371 C 1.0910(9) -0.1551(14) 0.5046(8) 0.1282 0.5000 Uani D U
C38 C 0.9241(6) -0.1214(3) 0.48605(18) 0.0550 1.0000 Uani . .
C39 C 1.1118(10) -0.3125(6) 0.5064(3) 0.1209 1.0000 Uani D U
C40 C 1.0946(7) -0.2644(5) 0.5594(2) 0.0713 1.0000 Uani . U
C41 C 0.8829(8) -0.3284(4) 0.47260(19) 0.0656 1.0000 Uani . U
C42 C 0.9684(11) -0.2562(6) 0.4448(3) 0.1012 1.0000 Uani . U
C43 C 0.4895(10) -0.1369(6) 0.5225(4) 0.1294 1.0000 Uani . U
C44 C 0.3551(11) -0.1539(7) 0.5481(4) 0.1290 1.0000 Uani . U
C45 C 0.5251(7) -0.2686(6) 0.6121(2) 0.0811 1.0000 Uani . U
C46 C 0.3641(8) -0.2885(8) 0.5899(3) 0.1150 1.0000 Uani . U
C47 C 0.3260(8) -0.3131(13) 0.5128(6) 0.1042 0.5000 Uani D U
C471 C 0.3998(16) -0.2680(9) 0.4927(3) 0.0763 0.5000 Uani D U
C48 C 0.4198(16) -0.3625(4) 0.5270(5) 0.0742 0.5000 Uani D U
C481 C 0.4698(15) -0.3553(7) 0.5209(6) 0.0927 0.5000 Uani D U
C49 C 0.8063(5) 0.3010(3) 0.78754(14) 0.0349 1.0000 Uani . .
C50 C 0.7869(5) 0.3281(3) 0.81714(15) 0.0441 1.0000 Uani . .
C51 C 0.5411(7) 0.1744(4) 0.5847(2) 0.0676 1.0000 Uani . .
C52 C 0.5110(8) 0.2086(6) 0.6378(3) 0.0926 1.0000 Uani . U
C53 C 0.5563(8) 0.3307(4) 0.5866(4) 0.1012 1.0000 Uani . U
C54 C 0.7329(15) 0.3448(12) 0.5883(9) 0.0993 0.5000 Uani D U
C541 C 0.7443(15) 0.3254(14) 0.5850(10) 0.1110 0.5000 Uani D U
C55 C 0.7726(7) 0.1976(5) 0.5775(2) 0.0786 1.0000 Uani . .
C56 C 0.7992(9) 0.1574(5) 0.6268(2) 0.0896 1.0000 Uani D U
C57 C 0.7420(7) 0.0149(3) 0.7626(2) 0.0648 1.0000 Uani . .
C58 C 0.8472(5) 0.1053(3) 0.77148(16) 0.0437 1.0000 Uani . .
C59 C 0.8251(14) -0.0138(4) 0.6927(4) 0.0644 0.5000 Uani D U
C591 C 0.9015(15) 0.0105(11) 0.7039(5) 0.0921 0.5000 Uani D U
C60 C 0.8602(18) 0.0943(9) 0.6696(5) 0.0949 0.5000 Uani D U
C601 C 0.9212(7) 0.0764(7) 0.6907(3) 0.0549 0.5000 Uani D U
C61 C 0.5656(7) 0.0806(6) 0.7100(3) 0.0864 1.0000 Uani . U
C62 C 0.6219(11) 0.0470(7) 0.6649(3) 0.1221 1.0000 Uani . U
C63 C 0.6765(9) 0.5391(4) 0.7269(2) 0.0866 1.0000 Uani . .
C64 C 0.8138(6) 0.4760(4) 0.75617(18) 0.0589 1.0000 Uani . .
C65 C 0.6281(7) 0.4989(6) 0.6493(3) 0.0975 1.0000 Uani . .
C66 C 0.5535(8) 0.4447(11) 0.6874(4) 0.0751 0.5000 Uani D U
C661 C 0.5576(8) 0.4092(7) 0.6749(3) 0.0429 0.5000 Uani D U
C67 C 0.8599(7) 0.4233(3) 0.65676(17) 0.0558 1.0000 Uani . .
C68 C 0.8680(6) 0.5251(3) 0.6828(2) 0.0575 1.0000 Uani . .
C69 C 0.9729(6) 0.2821(4) 0.63651(16) 0.0529 1.0000 Uani . .
C70 C 1.1278(7) 0.3202(6) 0.6595(2) 0.0808 1.0000 Uani . .
C71 C 1.0079(5) 0.3793(4) 0.7308(2) 0.0577 1.0000 Uani . .
C72 C 1.1615(5) 0.3307(4) 0.7389(2) 0.0544 1.0000 Uani . .
C73 C 1.1241(6) 0.1705(4) 0.6888(2) 0.0590 1.0000 Uani . .
C74 C 1.0802(8) 0.1839(4) 0.7411(2) 0.0733 1.0000 Uani . .
C75 C 0.3914(6) 0.2592(4) 0.69867(18) 0.0531 1.0000 Uani . .
C76 C 0.3954(5) 0.1845(4) 0.7428(2) 0.0576 1.0000 Uani . .
C77 C 0.6378(5) 0.1797(3) 0.78005(16) 0.0416 1.0000 Uani . .
C78 C 0.5382(6) 0.2460(3) 0.80745(15) 0.0469 1.0000 Uani . .
C79 C 0.4135(4) 0.3588(3) 0.75860(16) 0.0395 1.0000 Uani . .
C80 C 0.5809(4) 0.3885(3) 0.76211(17) 0.0408 1.0000 Uani . .
H181 H 0.6988 -0.2132 0.4169 0.0773 1.0000 Uiso R .
H182 H 0.7875 -0.1774 0.4349 0.0771 1.0000 Uiso R .
H183 H 0.6876 -0.1445 0.4292 0.0772 1.0000 Uiso R .
H191 H 0.6687 -0.3167 0.6598 0.0961 1.0000 Uiso R .
H192 H 0.7700 -0.3464 0.6682 0.0959 1.0000 Uiso R .
H193 H 0.7273 -0.3081 0.6935 0.0960 1.0000 Uiso R .
H201 H 0.7536 -0.1615 0.6616 0.0978 1.0000 Uiso R .
H202 H 0.6564 -0.1985 0.6556 0.0981 1.0000 Uiso R .
H203 H 0.7155 -0.1956 0.6897 0.0981 1.0000 Uiso R .
H211 H 1.0036 -0.1984 0.6802 0.0961 1.0000 Uiso R .
H212 H 0.9026 -0.1846 0.6892 0.0960 1.0000 Uiso R .
H213 H 0.9610 -0.1309 0.6764 0.0961 1.0000 Uiso R .
H221 H 1.0262 -0.1927 0.6247 0.1189 1.0000 Uiso R .
H222 H 0.9760 -0.1272 0.6224 0.1191 1.0000 Uiso R .
H223 H 0.9344 -0.1811 0.6000 0.1190 1.0000 Uiso R .
H231 H 0.9431 -0.3065 0.6871 0.0711 1.0000 Uiso R .
H232 H 0.9764 -0.3704 0.6746 0.0710 1.0000 Uiso R .
H233 H 1.0303 -0.3084 0.6688 0.0710 1.0000 Uiso R .
H241 H 0.9953 -0.3449 0.6125 0.0648 1.0000 Uiso R .
H242 H 0.8890 -0.3432 0.5958 0.0649 1.0000 Uiso R .
H243 H 0.9256 -0.3971 0.6190 0.0650 1.0000 Uiso R .
H251 H 0.6749 -0.3727 0.5842 0.1250 1.0000 Uiso R .
H252 H 0.6920 -0.4401 0.5987 0.1250 1.0000 Uiso R .
H253 H 0.5883 -0.4177 0.5856 0.1250 1.0000 Uiso R .
H261 H 0.5481 -0.4948 0.5481 0.1229 1.0000 Uiso R .
H262 H 0.6001 -0.5000 0.5188 0.1230 1.0000 Uiso R .
H263 H 0.6419 -0.5334 0.5502 0.1230 1.0000 Uiso R .
H271 H 0.9388 -0.3876 0.5384 0.0730 1.0000 Uiso R .
H272 H 0.9617 -0.4554 0.5286 0.0729 1.0000 Uiso R .
H273 H 0.9893 -0.4344 0.5634 0.0730 1.0000 Uiso R .
H281 H 0.9001 -0.5129 0.5843 0.1190 1.0000 Uiso R .
H282 H 0.7913 -0.5209 0.5719 0.1190 1.0000 Uiso R .
H283 H 0.8669 -0.5440 0.5515 0.1189 1.0000 Uiso R .
H291 H 0.7176 -0.5218 0.4804 0.1188 1.0000 Uiso R .
H292 H 0.7852 -0.4802 0.4643 0.1188 1.0000 Uiso R .
H293 H 0.8191 -0.5061 0.4979 0.1188 1.0000 Uiso R .
H301 H 0.6425 -0.3627 0.4871 0.0968 1.0000 Uiso R .
H302 H 0.6002 -0.4261 0.4733 0.0969 1.0000 Uiso R .
H303 H 0.6782 -0.3923 0.4579 0.0970 1.0000 Uiso R .
H311 H 0.5577 0.0079 0.5742 0.1620 1.0000 Uiso R .
H312 H 0.6332 0.0321 0.5543 0.1621 1.0000 Uiso R .
H313 H 0.6548 0.0351 0.5912 0.1621 1.0000 Uiso R .
H321 H 0.6639 -0.1324 0.5954 0.1990 1.0000 Uiso R .
H322 H 0.6746 -0.0759 0.6189 0.1989 1.0000 Uiso R .
H323 H 0.5759 -0.0907 0.5986 0.1990 1.0000 Uiso R .
H331 H 0.8950 0.0294 0.5987 0.2210 1.0000 Uiso R .
H332 H 0.7957 0.0033 0.6050 0.2210 1.0000 Uiso R .
H333 H 0.8913 -0.0309 0.6196 0.2210 1.0000 Uiso R .
H341 H 0.9343 -0.0935 0.5498 0.1510 1.0000 Uiso R .
H342 H 0.9914 -0.0634 0.5804 0.1509 1.0000 Uiso R .
H343 H 0.9543 -0.0215 0.5510 0.1510 1.0000 Uiso R .
H351 H 0.7911 0.0380 0.4980 0.2060 1.0000 Uiso R .
H352 H 0.8286 0.0390 0.5346 0.2060 1.0000 Uiso R .
H353 H 0.7253 0.0633 0.5211 0.2061 1.0000 Uiso R .
H361 H 0.6506 -0.0916 0.4973 0.1230 1.0000 Uiso R .
H362 H 0.6917 -0.0435 0.4759 0.1230 1.0000 Uiso R .
H363 H 0.6085 -0.0245 0.4939 0.1230 1.0000 Uiso R .
H371 H 1.0709 -0.0994 0.4838 0.1427 0.5000 Uiso R .
H372 H 1.1169 -0.1375 0.5129 0.1427 0.5000 Uiso R .
H373 H 1.1134 -0.1648 0.4794 0.1427 0.5000 Uiso R .
H381 H 0.8664 -0.1281 0.4943 0.0860 1.0000 Uiso R .
H382 H 0.9535 -0.0833 0.4946 0.0860 1.0000 Uiso R .
H383 H 0.9107 -0.1184 0.4636 0.0861 1.0000 Uiso R .
H391 H 1.0734 -0.3095 0.4844 0.2829 1.0000 Uiso R .
H392 H 1.1803 -0.2997 0.5067 0.2829 1.0000 Uiso R .
H393 H 1.1080 -0.3559 0.5154 0.2830 1.0000 Uiso R .
H401 H 1.1232 -0.3042 0.5652 0.0980 1.0000 Uiso R .
H402 H 1.0422 -0.2577 0.5706 0.0980 1.0000 Uiso R .
H403 H 1.1405 -0.2319 0.5639 0.0984 1.0000 Uiso R .
H411 H 0.8582 -0.3377 0.4916 0.0960 1.0000 Uiso R .
H412 H 0.8318 -0.3226 0.4556 0.0961 1.0000 Uiso R .
H413 H 0.9224 -0.3614 0.4675 0.0961 1.0000 Uiso R .
H421 H 1.0163 -0.2140 0.4520 0.1869 1.0000 Uiso R .
H422 H 1.0086 -0.2962 0.4375 0.1870 1.0000 Uiso R .
H423 H 0.9037 -0.2457 0.4277 0.1871 1.0000 Uiso R .
H431 H 0.4697 -0.0929 0.5264 0.2781 1.0000 Uiso R .
H432 H 0.4668 -0.1502 0.5001 0.2781 1.0000 Uiso R .
H433 H 0.5601 -0.1428 0.5286 0.2780 1.0000 Uiso R .
H441 H 0.3251 -0.1856 0.5620 0.2570 1.0000 Uiso R .
H442 H 0.3745 -0.1123 0.5600 0.2570 1.0000 Uiso R .
H443 H 0.3122 -0.1461 0.5265 0.2571 1.0000 Uiso R .
H451 H 0.5167 -0.3060 0.6240 0.1260 1.0000 Uiso R .
H452 H 0.5152 -0.2327 0.6246 0.1260 1.0000 Uiso R .
H453 H 0.5893 -0.2680 0.6072 0.1259 1.0000 Uiso R .
H461 H 0.3128 -0.2748 0.5695 0.2300 1.0000 Uiso R .
H462 H 0.3666 -0.3390 0.5940 0.2299 1.0000 Uiso R .
H463 H 0.3558 -0.2620 0.6108 0.2300 1.0000 Uiso R .
H481 H 0.3811 -0.3788 0.5088 0.0937 0.5000 Uiso R .
H482 H 0.3928 -0.3729 0.5451 0.0937 0.5000 Uiso R .
H483 H 0.4817 -0.3800 0.5288 0.0937 0.5000 Uiso R .
H501 H 0.7204 0.3337 0.8164 0.0660 1.0000 Uiso R .
H502 H 0.8112 0.3008 0.8340 0.0660 1.0000 Uiso R .
H503 H 0.8185 0.3671 0.8204 0.0661 1.0000 Uiso R .
H511 H 0.5878 0.1742 0.5709 0.0979 1.0000 Uiso R .
H512 H 0.5198 0.1328 0.5870 0.0981 1.0000 Uiso R .
H513 H 0.4880 0.1987 0.5751 0.0978 1.0000 Uiso R .
H521 H 0.4979 0.1682 0.6458 0.1930 1.0000 Uiso R .
H522 H 0.4533 0.2267 0.6268 0.1931 1.0000 Uiso R .
H523 H 0.5370 0.2352 0.6549 0.1930 1.0000 Uiso R .
H531 H 0.5070 0.3001 0.5863 0.1430 1.0000 Uiso R .
H532 H 0.5551 0.3476 0.5660 0.1429 1.0000 Uiso R .
H533 H 0.5471 0.3635 0.6012 0.1432 1.0000 Uiso R .
H541 H 0.7133 0.3743 0.5722 0.1201 0.5000 Uiso R .
H542 H 0.7558 0.3660 0.6074 0.1201 0.5000 Uiso R .
H543 H 0.7819 0.3194 0.5826 0.1201 0.5000 Uiso R .
H551 H 0.8396 0.2023 0.5771 0.1168 1.0000 Uiso R .
H552 H 0.7372 0.2281 0.5641 0.1171 1.0000 Uiso R .
H553 H 0.7525 0.1565 0.5707 0.1170 1.0000 Uiso R .
H561 H 0.8668 0.1567 0.6253 0.1580 1.0000 Uiso R .
H562 H 0.7715 0.1169 0.6207 0.1581 1.0000 Uiso R .
H563 H 0.7911 0.1665 0.6483 0.1580 1.0000 Uiso R .
H571 H 0.6962 -0.0051 0.7470 0.0930 1.0000 Uiso R .
H572 H 0.7141 0.0237 0.7811 0.0930 1.0000 Uiso R .
H573 H 0.7965 -0.0115 0.7680 0.0930 1.0000 Uiso R .
H581 H 0.9067 0.0848 0.7710 0.0647 1.0000 Uiso R .
H582 H 0.8510 0.1478 0.7649 0.0651 1.0000 Uiso R .
H583 H 0.8321 0.1042 0.7924 0.0651 1.0000 Uiso R .
H591 H 0.8704 -0.0291 0.6807 0.0771 0.5000 Uiso R .
H592 H 0.8396 -0.0291 0.7136 0.0771 0.5000 Uiso R .
H593 H 0.7634 -0.0273 0.6836 0.0771 0.5000 Uiso R .
H601 H 0.9022 0.0712 0.6589 0.1122 0.5000 Uiso R .
H602 H 0.8925 0.1296 0.6794 0.1122 0.5000 Uiso R .
H603 H 0.8071 0.1077 0.6549 0.1122 0.5000 Uiso R .
H611 H 0.5099 0.0687 0.6960 0.1351 1.0000 Uiso R .
H612 H 0.5651 0.0616 0.7300 0.1349 1.0000 Uiso R .
H613 H 0.5665 0.1251 0.7125 0.1350 1.0000 Uiso R .
H621 H 0.6580 0.0713 0.6523 0.2990 1.0000 Uiso R .
H622 H 0.6356 0.0036 0.6623 0.2990 1.0000 Uiso R .
H623 H 0.5555 0.0543 0.6581 0.2990 1.0000 Uiso R .
H631 H 0.7054 0.5728 0.7175 0.1390 1.0000 Uiso R .
H632 H 0.6158 0.5299 0.7146 0.1391 1.0000 Uiso R .
H633 H 0.6680 0.5499 0.7478 0.1390 1.0000 Uiso R .
H641 H 0.8451 0.4371 0.7554 0.0940 1.0000 Uiso R .
H642 H 0.8598 0.5089 0.7563 0.0939 1.0000 Uiso R .
H643 H 0.7860 0.4783 0.7750 0.0939 1.0000 Uiso R .
H651 H 0.5862 0.5324 0.6570 0.1521 1.0000 Uiso R .
H652 H 0.6944 0.5173 0.6474 0.1518 1.0000 Uiso R .
H653 H 0.5963 0.4806 0.6284 0.1521 1.0000 Uiso R .
H661 H 0.4995 0.4503 0.6716 0.0908 0.5000 Uiso R .
H662 H 0.5540 0.4759 0.7031 0.0908 0.5000 Uiso R .
H663 H 0.5508 0.4047 0.6967 0.0908 0.5000 Uiso R .
H671 H 0.8363 0.3811 0.6572 0.0781 1.0000 Uiso R .
H672 H 0.9286 0.4228 0.6605 0.0780 1.0000 Uiso R .
H673 H 0.8391 0.4407 0.6364 0.0781 1.0000 Uiso R .
H681 H 0.9363 0.5223 0.6864 0.0850 1.0000 Uiso R .
H682 H 0.8474 0.5465 0.6630 0.0851 1.0000 Uiso R .
H683 H 0.8471 0.5479 0.7000 0.0850 1.0000 Uiso R .
H691 H 0.9131 0.2681 0.6420 0.0788 1.0000 Uiso R .
H692 H 0.9630 0.3192 0.6242 0.0791 1.0000 Uiso R .
H693 H 0.9974 0.2497 0.6244 0.0789 1.0000 Uiso R .
H701 H 1.1581 0.2924 0.6465 0.1179 1.0000 Uiso R .
H702 H 1.1687 0.3264 0.6792 0.1180 1.0000 Uiso R .
H703 H 1.1164 0.3595 0.6490 0.1180 1.0000 Uiso R .
H711 H 0.9415 0.3723 0.7236 0.0840 1.0000 Uiso R .
H712 H 1.0304 0.4126 0.7193 0.0839 1.0000 Uiso R .
H713 H 1.0189 0.3885 0.7529 0.0839 1.0000 Uiso R .
H721 H 1.1678 0.3460 0.7601 0.0771 1.0000 Uiso R .
H722 H 1.1918 0.2907 0.7384 0.0769 1.0000 Uiso R .
H723 H 1.1898 0.3602 0.7261 0.0770 1.0000 Uiso R .
H731 H 1.1908 0.1672 0.6965 0.0900 1.0000 Uiso R .
H732 H 1.0959 0.1299 0.6877 0.0901 1.0000 Uiso R .
H733 H 1.1147 0.1888 0.6682 0.0901 1.0000 Uiso R .
H741 H 1.0466 0.2114 0.7530 0.1080 1.0000 Uiso R .
H742 H 1.1446 0.1790 0.7517 0.1081 1.0000 Uiso R .
H743 H 1.0485 0.1443 0.7393 0.1080 1.0000 Uiso R .
H751 H 0.3329 0.2790 0.7014 0.0771 1.0000 Uiso R .
H752 H 0.3776 0.2242 0.6846 0.0770 1.0000 Uiso R .
H753 H 0.4311 0.2875 0.6898 0.0770 1.0000 Uiso R .
H761 H 0.4391 0.1647 0.7593 0.0880 1.0000 Uiso R .
H762 H 0.3405 0.1996 0.7509 0.0879 1.0000 Uiso R .
H763 H 0.3757 0.1549 0.7264 0.0880 1.0000 Uiso R .
H771 H 0.5998 0.1434 0.7825 0.0619 1.0000 Uiso R .
H772 H 0.6641 0.1755 0.7609 0.0616 1.0000 Uiso R .
H773 H 0.6878 0.1832 0.7975 0.0620 1.0000 Uiso R .
H781 H 0.5128 0.2877 0.8072 0.0692 1.0000 Uiso R .
H782 H 0.4882 0.2163 0.8088 0.0690 1.0000 Uiso R .
H783 H 0.5883 0.2408 0.8253 0.0690 1.0000 Uiso R .
H791 H 0.4177 0.3699 0.7805 0.0568 1.0000 Uiso R .
H792 H 0.3700 0.3243 0.7539 0.0570 1.0000 Uiso R .
H793 H 0.3904 0.3940 0.7458 0.0568 1.0000 Uiso R .
H801 H 0.5882 0.3940 0.7846 0.0570 1.0000 Uiso R .
H802 H 0.5614 0.4275 0.7521 0.0571 1.0000 Uiso R .
H803 H 0.6409 0.3765 0.7566 0.0570 1.0000 Uiso R .
H3711 H 1.1045 -0.1150 0.4971 0.1526 0.5000 Uiso R .
H3712 H 1.1098 -0.1566 0.5268 0.1526 0.5000 Uiso R .
H3713 H 1.1248 -0.1858 0.4950 0.1526 0.5000 Uiso R .
H4711 H 0.3654 -0.2940 0.4770 0.1061 0.5000 Uiso R .
H4712 H 0.4624 -0.2620 0.4883 0.1061 0.5000 Uiso R .
H4713 H 0.3688 -0.2288 0.4927 0.1061 0.5000 Uiso R .
H4811 H 0.4315 -0.3794 0.5053 0.1080 0.5000 Uiso R .
H4812 H 0.4744 -0.3757 0.5407 0.1080 0.5000 Uiso R .
H4813 H 0.5315 -0.3506 0.5155 0.1080 0.5000 Uiso R .
H5411 H 0.7336 0.3573 0.5695 0.1296 0.5000 Uiso R .
H5412 H 0.7833 0.3410 0.6032 0.1296 0.5000 Uiso R .
H5413 H 0.7751 0.2911 0.5769 0.1296 0.5000 Uiso R .
H5911 H 0.9338 -0.0008 0.6871 0.1136 0.5000 Uiso R .
H5912 H 0.9463 0.0246 0.7212 0.1136 0.5000 Uiso R .
H5913 H 0.8685 -0.0247 0.7100 0.1136 0.5000 Uiso R .
H6011 H 0.9495 0.0477 0.6781 0.0667 0.5000 Uiso R .
H6012 H 0.9584 0.0788 0.7110 0.0667 0.5000 Uiso R .
H6013 H 0.9180 0.1164 0.6811 0.0667 0.5000 Uiso R .
H6611 H 0.5070 0.4209 0.6588 0.0536 0.5000 Uiso R .
H6612 H 0.5384 0.4144 0.6948 0.0536 0.5000 Uiso R .
H6613 H 0.5737 0.3668 0.6722 0.0536 0.5000 Uiso R .
H471 H 0.3239 -0.3430 0.4964 0.1251 0.5000 Uiso R .
H472 H 0.2991 -0.3305 0.5296 0.1251 0.5000 Uiso R .
H473 H 0.2909 -0.2772 0.5050 0.1251 0.5000 Uiso R .

loop_
_atom_site_aniso_label
_atom_site_aniso_U_11
_atom_site_aniso_U_22
_atom_site_aniso_U_33
_atom_site_aniso_U_23
_atom_site_aniso_U_13
_atom_site_aniso_U_12
Ca1 0.0204(5) 0.0228(5) 0.0177(5) -0.0007(3) 0.0050(4) -0.0006(4)
Ca2 0.0175(5) 0.0210(4) 0.0160(4) -0.0017(3) 0.0058(4) -0.0035(3)
Fe1 0.0396(5) 0.0261(4) 0.0306(5) -0.0012(4) 0.0091(4) 0.0017(4)
Fe2 0.0324(5) 0.0331(5) 0.0319(5) 0.0068(4) 0.0098(4) -0.0013(4)
Fe3 0.0392(6) 0.0299(5) 0.0357(5) 0.0059(4) 0.0093(4) 0.0012(4)
Fe4 0.0364(5) 0.0274(4) 0.0297(5) 0.0023(4) 0.0061(4) 0.0010(4)
O1 0.084(5) 0.076(4) 0.112(6) 0.005(4) 0.021(4) 0.046(4)
O2 0.096(5) 0.043(3) 0.065(3) -0.018(3) 0.032(3) -0.032(3)
O3 0.051(3) 0.053(3) 0.053(3) 0.014(2) 0.021(2) -0.002(2)
O4 0.060(3) 0.073(3) 0.029(2) -0.009(2) 0.006(2) 0.011(3)
O5 0.055(3) 0.069(4) 0.076(4) 0.032(3) 0.025(3) 0.025(3)
O6 0.063(4) 0.103(5) 0.025(2) -0.002(3) 0.002(2) -0.008(3)
O7 0.066(4) 0.041(3) 0.067(3) -0.001(2) 0.013(3) -0.016(2)
O8 0.059(3) 0.053(3) 0.055(3) 0.019(2) 0.026(3) -0.003(2)
O14 0.061(3) 0.041(3) 0.066(3) 0.015(2) 0.008(3) -0.004(2)
O15 0.097(4) 0.045(3) 0.038(3) -0.004(2) 0.001(3) -0.014(3)
O16 0.041(3) 0.066(3) 0.082(4) 0.032(3) -0.007(3) 0.000(2)
O17 0.050(3) 0.063(3) 0.074(4) 0.011(3) 0.031(3) 0.013(3)
O18 0.098(5) 0.031(3) 0.089(4) 0.014(3) 0.012(4) -0.011(3)
O19 0.055(4) 0.066(4) 0.067(4) 0.018(3) -0.017(3) -0.001(3)
O20 0.050(3) 0.060(3) 0.051(3) 0.006(2) 0.024(2) 0.015(2)
O21 0.065(3) 0.051(3) 0.027(2) -0.0017(19) 0.003(2) -0.004(2)
O9 0.038(2) 0.039(2) 0.0149(18) 0.0006(15) -0.0010(16) 0.0005(16)
O10 0.046(3) 0.0230(18) 0.034(2) -0.0047(16) 0.0099(19) 0.0008(16)
O11 0.052(3) 0.0212(18) 0.036(2) -0.0004(16) 0.011(2) -0.0027(17)
O12 0.032(2) 0.042(2) 0.033(2) -0.0047(18) 0.0149(18) -0.0047(18)
O13 0.025(2) 0.047(2) 0.036(2) 0.0021(18) 0.0078(18) -0.0016(16)
O22 0.039(2) 0.035(2) 0.0149(17) -0.0022(15) 0.0024(16) 0.0029(17)
O23 0.050(3) 0.0225(19) 0.033(2) 0.0065(16) 0.0013(19) -0.0119(17)
O24 0.048(2) 0.0180(17) 0.032(2) 0.0009(15) 0.0071(18) -0.0098(16)
O25 0.023(2) 0.041(2) 0.038(2) -0.0048(18) 0.0116(17) -0.0047(17)
O26 0.0169(18) 0.0333(19) 0.0264(19) 0.0028(15) 0.0110(15) 0.0006(14)
P1 0.0310(8) 0.0369(7) 0.0199(7) 0.0001(5) 0.0038(6) 0.0055(6)
P2 0.0485(9) 0.0247(7) 0.0279(7) -0.0008(5) 0.0100(7) -0.0079(6)
P3 0.0459(9) 0.0249(7) 0.0354(8) -0.0009(6) 0.0133(7) 0.0007(6)
P4 0.0361(9) 0.0305(7) 0.0445(9) 0.0000(6) 0.0234(7) -0.0004(6)
P5 0.0237(7) 0.0405(8) 0.0304(8) 0.0025(6) 0.0066(6) -0.0046(5)
P6 0.0452(10) 0.0498(9) 0.0177(7) -0.0036(6) 0.0042(7) -0.0159(7)
P7 0.0371(8) 0.0221(6) 0.0285(7) -0.0010(5) 0.0120(6) 0.0006(5)
P8 0.0337(8) 0.0260(7) 0.0372(8) 0.0098(6) 0.0122(6) -0.0015(5)
P9 0.0181(7) 0.0346(7) 0.0274(7) -0.0030(6) 0.0076(5) -0.0020(5)
P10 0.0198(6) 0.0227(6) 0.0241(6) 0.0003(5) 0.0110(5) -0.0002(5)
N1 0.062(4) 0.044(3) 0.028(3) 0.002(2) 0.003(3) -0.005(3)
N2 0.027(3) 0.071(4) 0.032(3) 0.001(2) 0.009(2) 0.009(2)
N3 0.042(3) 0.048(3) 0.035(3) -0.010(2) -0.002(2) -0.002(2)
N4 0.038(3) 0.057(3) 0.025(2) 0.004(2) 0.001(2) 0.021(2)
N5 0.058(4) 0.063(4) 0.039(3) 0.004(3) 0.012(3) -0.028(3)
N6 0.063(4) 0.027(3) 0.047(3) 0.009(2) 0.015(3) 0.005(2)
N7 0.089(5) 0.029(3) 0.036(3) -0.009(2) 0.012(3) -0.017(3)
N8 0.089(5) 0.056(4) 0.070(4) -0.017(3) 0.045(4) 0.007(3)
N9 0.085(5) 0.074(5) 0.061(4) -0.031(4) 0.020(4) -0.033(4)
N10 0.135(7) 0.032(3) 0.041(3) 0.003(2) 0.018(4) 0.015(3)
N11 0.098(6) 0.074(5) 0.187(10) 0.071(6) 0.102(7) 0.032(4)
N12 0.086(5) 0.157(7) 0.092(5) 0.047(5) 0.043(4) 0.064(5)
N13 0.113(6) 0.077(5) 0.097(6) -0.028(4) 0.060(5) -0.040(4)
N14 0.056(4) 0.077(5) 0.126(6) 0.061(5) 0.047(4) 0.032(4)
N15 0.045(4) 0.114(6) 0.038(3) 0.011(4) 0.014(3) -0.018(4)
N16 0.068(4) 0.083(4) 0.057(4) -0.019(3) 0.005(3) -0.035(4)
N17 0.035(3) 0.040(3) 0.026(2) -0.002(2) 0.000(2) -0.006(2)
N18 0.062(4) 0.064(4) 0.048(3) 0.007(3) -0.006(3) -0.030(3)
N19 0.131(7) 0.087(5) 0.086(5) 0.038(4) -0.044(5) -0.056(5)
N20 0.085(6) 0.089(5) 0.068(5) -0.010(4) 0.014(4) -0.017(4)
N21 0.060(4) 0.026(2) 0.031(3) 0.004(2) 0.010(2) -0.001(2)
N22 0.086(5) 0.085(4) 0.046(3) 0.010(3) 0.028(3) 0.047(4)
N23 0.058(4) 0.044(3) 0.038(3) -0.010(2) 0.007(3) -0.020(3)
N24 0.059(4) 0.030(3) 0.054(3) 0.002(2) 0.027(3) 0.007(2)
N25 0.044(3) 0.099(5) 0.065(4) 0.056(4) -0.007(3) -0.014(3)
N26 0.051(3) 0.028(2) 0.048(3) 0.003(2) 0.023(3) -0.004(2)
N27 0.032(3) 0.064(4) 0.030(3) 0.004(2) 0.008(2) -0.014(2)
N28 0.024(2) 0.044(3) 0.039(3) -0.010(2) 0.004(2) 0.001(2)
N29 0.044(3) 0.041(3) 0.037(3) 0.000(2) 0.007(2) 0.013(2)
N30 0.034(3) 0.035(3) 0.039(3) -0.007(2) 0.008(2) -0.010(2)
N31 0.033(3) 0.031(2) 0.028(2) 0.0042(18) 0.014(2) 0.0070(19)
N32 0.022(2) 0.027(2) 0.032(2) -0.0027(18) 0.0078(19) 0.0008(17)
C1 0.063(5) 0.044(4) 0.057(5) 0.003(3) 0.015(4) 0.019(4)
C2 0.063(4) 0.032(3) 0.033(3) -0.004(3) 0.015(3) -0.003(3)
C3 0.042(4) 0.035(3) 0.041(3) -0.008(3) 0.010(3) 0.001(3)
C4 0.045(4) 0.038(3) 0.038(3) 0.002(3) 0.009(3) 0.005(3)
C5 0.043(4) 0.044(4) 0.040(3) 0.013(3) 0.013(3) 0.000(3)
C6 0.027(3) 0.069(5) 0.035(4) 0.010(3) 0.001(3) -0.002(3)
C7 0.043(4) 0.037(3) 0.042(4) 0.002(3) 0.015(3) -0.002(3)
C8 0.027(3) 0.038(3) 0.040(3) 0.003(3) 0.010(3) -0.001(2)
C9 0.048(4) 0.036(3) 0.040(3) 0.004(3) 0.013(3) 0.000(3)
C10 0.055(4) 0.028(3) 0.046(4) 0.003(3) 0.013(3) -0.002(3)
C11 0.041(4) 0.038(3) 0.054(4) 0.020(3) 0.011(3) 0.002(3)
C12 0.053(4) 0.042(4) 0.039(4) 0.010(3) 0.009(3) -0.002(3)
C13 0.056(4) 0.033(3) 0.046(4) 0.003(3) 0.012(3) 0.001(3)
C14 0.055(5) 0.038(3) 0.050(4) -0.002(3) 0.005(3) 0.005(3)
C15 0.034(3) 0.045(3) 0.032(3) 0.005(3) 0.006(3) -0.003(3)
C16 0.040(3) 0.032(3) 0.039(3) 0.000(2) 0.008(3) -0.002(2)
C17 0.048(4) 0.042(3) 0.028(3) 0.003(3) -0.004(3) -0.002(3)
C18 0.066(5) 0.053(4) 0.032(3) 0.009(3) 0.005(3) -0.005(3)
C19 0.054(5) 0.077(6) 0.063(5) 0.021(4) 0.026(4) 0.004(4)
C20 0.039(4) 0.102(7) 0.063(5) -0.031(5) 0.012(4) 0.018(4)
C21 0.067(6) 0.069(5) 0.050(4) -0.019(4) -0.001(4) 0.001(4)
C22 0.093(7) 0.077(6) 0.066(6) -0.004(5) 0.018(5) -0.054(5)
C23 0.046(4) 0.058(4) 0.038(4) 0.009(3) 0.000(3) 0.012(3)
C24 0.059(5) 0.042(4) 0.042(4) -0.006(3) 0.012(3) 0.013(3)
C25 0.109(8) 0.109(8) 0.042(5) 0.001(5) 0.030(5) -0.036(7)
C26 0.080(7) 0.069(6) 0.110(8) 0.019(6) 0.014(6) -0.044(5)
C27 0.050(4) 0.046(4) 0.068(5) 0.005(3) 0.022(4) 0.010(3)
C28 0.089(7) 0.050(5) 0.113(8) 0.041(5) 0.017(6) 0.007(5)
C29 0.132(9) 0.043(4) 0.057(5) -0.026(4) 0.029(5) -0.015(5)
C30 0.097(7) 0.066(5) 0.040(4) -0.004(4) -0.010(4) -0.016(5)
C31 0.106(8) 0.089(7) 0.090(7) -0.015(6) 0.024(6) 0.053(6)
C32 0.171(11) 0.088(7) 0.104(8) -0.026(6) 0.101(8) -0.027(7)
C33 0.129(10) 0.129(9) 0.105(8) -0.081(8) -0.008(7) 0.023(8)
C34 0.076(7) 0.129(9) 0.071(6) -0.018(6) 0.014(5) -0.035(6)
C35 0.211(12) 0.043(5) 0.076(6) 0.002(4) 0.051(7) -0.019(6)
C36 0.118(8) 0.071(6) 0.049(5) 0.004(4) -0.005(5) 0.035(5)
C37 0.108(10) 0.081(9) 0.203(13) 0.071(9) 0.097(10) 0.004(8)
C371 0.117(10) 0.090(10) 0.198(13) 0.066(10) 0.089(11) 0.013(9)
C38 0.079(6) 0.036(4) 0.050(4) 0.002(3) 0.009(4) 0.004(3)
C39 0.104(6) 0.156(8) 0.117(7) 0.051(6) 0.061(5) 0.077(6)
C40 0.047(5) 0.098(7) 0.066(5) -0.011(5) -0.001(4) 0.012(4)
C41 0.109(7) 0.046(4) 0.045(4) -0.015(3) 0.023(4) -0.019(4)
C42 0.133(10) 0.109(8) 0.075(7) 0.000(6) 0.057(7) 0.011(7)
C43 0.089(8) 0.103(8) 0.201(13) 0.082(9) 0.036(9) 0.022(7)
C44 0.128(10) 0.112(9) 0.161(11) 0.045(8) 0.067(9) 0.052(8)
C45 0.060(6) 0.139(9) 0.043(4) 0.007(5) 0.006(4) -0.016(6)
C46 0.055(6) 0.220(13) 0.073(6) 0.027(8) 0.020(5) -0.044(7)
C47 0.096(9) 0.116(10) 0.097(9) -0.016(9) 0.006(9) -0.022(9)
C471 0.089(9) 0.089(8) 0.044(7) -0.010(7) -0.013(7) -0.012(8)
C48 0.081(9) 0.070(8) 0.068(8) -0.016(7) 0.000(7) -0.038(7)
C481 0.096(10) 0.091(9) 0.083(9) -0.020(8) -0.008(9) -0.038(8)
C49 0.039(3) 0.032(3) 0.032(3) 0.001(2) 0.000(3) -0.003(2)
C50 0.054(4) 0.043(4) 0.035(3) -0.011(3) 0.008(3) 0.001(3)
C51 0.068(6) 0.050(4) 0.077(6) -0.016(4) -0.014(5) -0.011(4)
C52 0.084(6) 0.118(7) 0.076(6) 0.018(5) 0.013(5) -0.034(6)
C53 0.084(7) 0.049(5) 0.187(11) -0.001(6) 0.070(8) 0.007(5)
C54 0.124(10) 0.071(9) 0.080(9) 0.052(8) -0.050(8) -0.074(8)
C541 0.131(10) 0.097(11) 0.085(9) 0.047(10) -0.048(9) -0.071(9)
C55 0.054(6) 0.097(7) 0.089(7) 0.000(6) 0.024(5) 0.020(5)
C56 0.107(7) 0.077(6) 0.085(6) 0.001(5) 0.016(6) 0.012(5)
C57 0.103(7) 0.039(4) 0.055(5) 0.013(3) 0.020(5) -0.013(4)
C58 0.052(4) 0.043(4) 0.036(3) 0.002(3) 0.006(3) 0.006(3)
C59 0.090(8) 0.060(7) 0.045(6) 0.004(6) 0.015(6) 0.049(7)
C591 0.102(9) 0.106(9) 0.071(8) 0.005(8) 0.023(8) 0.052(8)
C60 0.109(9) 0.108(9) 0.076(8) -0.008(8) 0.040(8) 0.024(8)
C601 0.061(7) 0.067(7) 0.040(6) 0.004(6) 0.018(6) 0.036(6)
C61 0.058(6) 0.117(8) 0.086(7) -0.033(6) 0.016(5) -0.036(5)
C62 0.126(10) 0.150(11) 0.089(8) -0.045(8) 0.013(7) -0.042(9)
C63 0.149(10) 0.040(4) 0.091(7) 0.021(4) 0.083(7) 0.044(5)
C64 0.075(6) 0.061(5) 0.042(4) -0.024(3) 0.015(4) -0.011(4)
C65 0.058(6) 0.142(10) 0.086(7) 0.084(7) -0.008(5) -0.005(6)
C66 0.053(7) 0.099(9) 0.066(8) 0.052(7) -0.015(7) -0.013(7)
C661 0.029(6) 0.056(7) 0.041(6) 0.018(6) -0.003(5) -0.009(5)
C67 0.087(6) 0.049(4) 0.039(4) -0.007(3) 0.034(4) -0.010(4)
C68 0.058(5) 0.032(3) 0.090(6) 0.005(4) 0.032(4) -0.010(3)
C69 0.060(5) 0.066(5) 0.031(3) -0.002(3) 0.002(3) 0.002(4)
C70 0.063(6) 0.133(9) 0.047(5) 0.014(5) 0.012(4) -0.044(6)
C71 0.043(4) 0.053(4) 0.074(5) -0.033(4) 0.000(4) 0.007(3)
C72 0.028(3) 0.067(5) 0.065(5) -0.009(4) -0.002(3) -0.003(3)
C73 0.049(4) 0.050(4) 0.083(6) -0.009(4) 0.027(4) 0.012(3)
C74 0.106(8) 0.061(5) 0.058(5) 0.023(4) 0.027(5) 0.025(5)
C75 0.043(4) 0.068(5) 0.046(4) -0.014(4) -0.001(3) -0.013(3)
C76 0.034(4) 0.061(5) 0.080(6) 0.003(4) 0.018(4) -0.018(3)
C77 0.050(4) 0.036(3) 0.041(3) 0.011(3) 0.015(3) 0.014(3)
C78 0.061(5) 0.054(4) 0.031(3) 0.006(3) 0.021(3) 0.015(3)
C79 0.031(3) 0.044(3) 0.046(4) -0.007(3) 0.014(3) 0.013(3)
C80 0.032(3) 0.028(3) 0.062(4) -0.008(3) 0.008(3) -0.006(2)

loop_
_atom_type_symbol
_atom_type_scat_dispersion_real
_atom_type_scat_dispersion_imag
_atom_type_scat_Cromer_Mann_a1
_atom_type_scat_Cromer_Mann_b1
_atom_type_scat_Cromer_Mann_a2
_atom_type_scat_Cromer_Mann_b2
_atom_type_scat_Cromer_Mann_a3
_atom_type_scat_Cromer_Mann_b3
_atom_type_scat_Cromer_Mann_a4
_atom_type_scat_Cromer_Mann_b4
_atom_type_scat_Cromer_Mann_c
_atom_type_scat_source
Fe -1.1336 3.1974 11.7695 4.7611 7.3573 0.3072 3.5222 15.3535 2.3045 76.8805 1.0369 'International Tables Vol C 4.2.6.8 and 6.1.1.4'
Ca 0.3641 1.2855 8.6266 10.4421 7.3873 0.6599 1.5899 85.7484 1.0211 178.4370 1.3751 'International Tables Vol C 4.2.6.8 and 6.1.1.4'
C 0.0181 0.0091 2.3100 20.8439 1.0200 10.2075 1.5886 0.5687 0.8650 51.6512 0.2156 'International Tables Vol C 4.2.6.8 and 6.1.1.4'
O 0.0492 0.0322 3.0485 13.2771 2.2868 5.7011 1.5463 0.3239 0.8670 32.9089 0.2508 'International Tables Vol C 4.2.6.8 and 6.1.1.4'
P 0.2955 0.4335 6.4345 1.9067 4.1791 27.1570 1.7800 0.5260 1.4908 68.1645 1.1149 'International Tables Vol C 4.2.6.8 and 6.1.1.4'
N 0.0311 0.0180 12.2126 0.0057 3.1322 9.8933 2.0125 28.9975 1.1663 0.5826 -11.5290 'International Tables Vol C 4.2.6.8 and 6.1.1.4'
H 0.0000 0.0000 0.4930 10.5109 0.3229 26.1257 0.1402 3.1424 0.0408 57.7998 0.0030 'International Tables Vol C 4.2.6.8 and 6.1.1.4'

loop_
_geom_angle_atom_site_label_1
_geom_angle_atom_site_label_2
_geom_angle_atom_site_label_3
_geom_angle
_geom_angle_publ_flag
O9 Ca1 O10 92.52(14) yes
O9 Ca1 O11 92.24(15) yes
O10 Ca1 O11 171.33(15) yes
O9 Ca1 O12 103.15(16) yes
O10 Ca1 O12 85.70(15) yes
O11 Ca1 O12 86.16(16) yes
O9 Ca1 O13 92.57(15) yes
O10 Ca1 O13 93.30(15) yes
O11 Ca1 O13 93.72(16) yes
O12 Ca1 O13 164.28(16) yes
O9 Ca1 N1 175.71(17) yes
O10 Ca1 N1 91.53(17) yes
O11 Ca1 N1 83.92(17) yes
O12 Ca1 N1 78.55(18) yes
O13 Ca1 N1 85.80(18) yes
O22 Ca2 O23 93.37(14) yes
O22 Ca2 O24 92.12(14) yes
O23 Ca2 O24 174.18(15) yes
O22 Ca2 O25 92.13(15) yes
O23 Ca2 O25 89.03(15) yes
O24 Ca2 O25 92.70(15) yes
O22 Ca2 O26 101.37(14) yes
O23 Ca2 O26 90.94(15) yes
O24 Ca2 O26 86.08(14) yes
O25 Ca2 O26 166.47(15) yes
O22 Ca2 N17 173.93(16) yes
O23 Ca2 N17 92.39(16) yes
O24 Ca2 N17 82.19(15) yes
O25 Ca2 N17 86.06(16) yes
O26 Ca2 N17 80.43(15) yes
Fe2 Fe1 C1 178.2(3) yes
Fe2 Fe1 C2 84.1(2) yes
C1 Fe1 C2 94.7(4) yes
Fe2 Fe1 C3 84.8(2) yes
C1 Fe1 C3 97.0(3) yes
C2 Fe1 C3 118.7(3) yes
Fe2 Fe1 C4 82.5(2) yes
C1 Fe1 C4 96.9(3) yes
C2 Fe1 C4 120.1(3) yes
C3 Fe1 C4 117.7(3) yes
Fe1 Fe2 C5 176.8(2) yes
Fe1 Fe2 C6 81.6(2) yes
C5 Fe2 C6 95.4(3) yes
Fe1 Fe2 C7 84.1(2) yes
C5 Fe2 C7 96.6(3) yes
C6 Fe2 C7 122.2(3) yes
Fe1 Fe2 C8 83.4(2) yes
C5 Fe2 C8 99.0(3) yes
C6 Fe2 C8 117.1(3) yes
C7 Fe2 C8 116.3(3) yes
Fe4 Fe3 C9 177.7(2) yes
Fe4 Fe3 C10 82.7(2) yes
C9 Fe3 C10 95.4(3) yes
Fe4 Fe3 C11 84.6(2) yes
C9 Fe3 C11 95.2(3) yes
C10 Fe3 C11 118.0(3) yes
Fe4 Fe3 C12 83.4(2) yes
C9 Fe3 C12 98.7(3) yes
C10 Fe3 C12 118.8(3) yes
C11 Fe3 C12 119.5(3) yes
Fe3 Fe4 C13 178.3(3) yes
Fe3 Fe4 C14 83.5(2) yes
C13 Fe4 C14 95.0(3) yes
Fe3 Fe4 C15 83.5(2) yes
C13 Fe4 C15 97.8(3) yes
C14 Fe4 C15 120.4(3) yes
Fe3 Fe4 C16 84.14(19) yes
C13 Fe4 C16 96.1(3) yes
C14 Fe4 C16 117.0(3) yes
C15 Fe4 C16 119.0(3) yes
Ca1 O9 P1 171.9(3) yes
Ca1 O10 P2 170.3(3) yes
Ca1 O11 P3 171.6(3) yes
Ca1 O12 P4 167.2(3) yes
Ca1 O13 P5 172.7(3) yes
Ca2 O22 P6 168.2(3) yes
Ca2 O23 P7 174.4(3) yes
Ca2 O24 P8 163.2(3) yes
Ca2 O25 P9 169.2(3) yes
Ca2 O26 P10 164.6(2) yes
O9 P1 N2 118.8(3) yes
O9 P1 N3 109.2(3) yes
N2 P1 N3 101.4(3) yes
O9 P1 N4 110.5(2) yes
N2 P1 N4 104.5(3) yes
N3 P1 N4 112.2(3) yes
O10 P2 N5 109.2(3) yes
O10 P2 N6 111.2(3) yes
N5 P2 N6 107.7(3) yes
O10 P2 N7 110.8(3) yes
N5 P2 N7 108.7(3) yes
N6 P2 N7 109.2(3) yes
O11 P3 N8 110.3(3) yes
O11 P3 N9 112.4(4) yes
N8 P3 N9 105.6(4) yes
O11 P3 N10 111.8(3) yes
N8 P3 N10 110.3(4) yes
N9 P3 N10 106.2(4) yes
O12 P4 N11 111.9(3) yes
O12 P4 N12 114.6(4) yes
N11 P4 N12 112.6(6) yes
O12 P4 N13 109.2(4) yes
N11 P4 N13 98.9(6) yes
N12 P4 N13 108.4(5) yes
O13 P5 N14 110.4(3) yes
O13 P5 N15 111.5(3) yes
N14 P5 N15 109.4(4) yes
O13 P5 N16 114.7(3) yes
N14 P5 N16 105.2(5) yes
N15 P5 N16 105.3(4) yes
O22 P6 N18 111.8(3) yes
O22 P6 N19 120.3(4) yes
N18 P6 N19 113.9(4) yes
O22 P6 N20 105.4(3) yes
N18 P6 N20 100.5(4) yes
N19 P6 N20 101.8(5) yes
O23 P7 N21 109.5(3) yes
O23 P7 N22 111.8(3) yes
N21 P7 N22 112.2(3) yes
O23 P7 N23 115.3(3) yes
N21 P7 N23 105.9(3) yes
N22 P7 N23 101.9(4) yes
O24 P8 N24 111.6(3) yes
O24 P8 N25 109.0(3) yes
N24 P8 N25 109.5(4) yes
O24 P8 N26 110.9(3) yes
N24 P8 N26 108.9(3) yes
N25 P8 N26 106.8(3) yes
O25 P9 N27 109.4(3) yes
O25 P9 N28 110.4(2) yes
N27 P9 N28 110.7(3) yes
O25 P9 N29 115.1(3) yes
N27 P9 N29 108.0(3) yes
N28 P9 N29 103.1(3) yes
O26 P10 N30 111.8(2) yes
O26 P10 N31 110.3(2) yes
N30 P10 N31 108.9(3) yes
O26 P10 N32 111.7(2) yes
N30 P10 N32 105.7(3) yes
N31 P10 N32 108.2(2) yes
Ca1 N1 C17 150.2(6) yes
P1 N2 C19 123.0(5) yes
P1 N2 C20 121.2(6) yes
C19 N2 C20 112.5(6) yes
P1 N3 C21 123.5(5) yes
P1 N3 C22 115.4(5) yes
C21 N3 C22 111.2(6) yes
P1 N4 C23 120.8(5) yes
P1 N4 C24 121.1(4) yes
C23 N4 C24 112.8(5) yes
P2 N5 C25 118.5(5) yes
P2 N5 C26 123.0(6) yes
C25 N5 C26 117.8(7) yes
P2 N6 C27 120.0(4) yes
P2 N6 C28 124.3(6) yes
C27 N6 C28 113.9(6) yes
P2 N7 C29 125.1(6) yes
P2 N7 C30 119.3(5) yes
C29 N7 C30 114.4(6) yes
P3 N8 C31 122.1(7) yes
P3 N8 C32 122.8(7) yes
C31 N8 C32 114.5(8) yes
P3 N9 C33 125.5(8) yes
P3 N9 C34 120.0(6) yes
C33 N9 C34 114.2(8) yes
P3 N10 C35 124.4(7) yes
P3 N10 C36 120.3(6) yes
C35 N10 C36 114.3(8) yes
P4 N11 C37 129.5(11) yes
P4 N11 C371 109.1(11) yes
C37 N11 C371 24.2(14) yes
P4 N11 C38 127.3(6) yes
C37 N11 C38 103.2(11) yes
C371 N11 C38 121.4(12) yes
P4 N12 C39 118.0(7) yes
P4 N12 C40 121.1(6) yes
C39 N12 C40 120.8(7) yes
P4 N13 C41 122.6(6) yes
P4 N13 C42 124.0(7) yes
C41 N13 C42 111.2(7) yes
P5 N14 C43 120.7(7) yes
P5 N14 C44 127.7(7) yes
C43 N14 C44 111.4(8) yes
P5 N15 C45 121.0(6) yes
P5 N15 C46 127.4(7) yes
C45 N15 C46 111.5(7) yes
P5 N16 C47 139.3(12) yes
P5 N16 C471 114.8(9) yes
C47 N16 C471 73.9(14) yes
P5 N16 C48 124.5(9) yes
C47 N16 C48 73.4(14) yes
C471 N16 C48 117.9(12) yes
P5 N16 C481 114.1(10) yes
C47 N16 C481 98.8(15) yes
C471 N16 C481 107.9(14) yes
C48 N16 C481 32.4(11) yes
Ca2 N17 C49 145.9(5) yes
P6 N18 C51 121.2(6) yes
P6 N18 C52 115.9(6) yes
C51 N18 C52 114.3(7) yes
P6 N19 C53 114.6(8) yes
P6 N19 C54 120.0(13) yes
C53 N19 C54 118.6(13) yes
P6 N19 C541 111.0(15) yes
C53 N19 C541 133.2(15) yes
C54 N19 C541 19(2) yes
P6 N20 C55 130.7(7) yes
P6 N20 C56 120.6(6) yes
C55 N20 C56 106.3(7) yes
P7 N21 C57 124.4(5) yes
P7 N21 C58 119.7(4) yes
C57 N21 C58 113.2(6) yes
P7 N22 C59 118.8(8) yes
P7 N22 C591 130.3(9) yes
C59 N22 C591 49.9(12) yes
P7 N22 C60 112.8(9) yes
C59 N22 C60 124.9(11) yes
C591 N22 C60 106.7(14) yes
P7 N22 C601 124.1(7) yes
C59 N22 C601 109.0(10) yes
C591 N22 C601 65.2(13) yes
C60 N22 C601 49.2(11) yes
P7 N23 C61 119.4(5) yes
P7 N23 C62 124.2(7) yes
C61 N23 C62 105.9(8) yes
P8 N24 C63 121.5(6) yes
P8 N24 C64 118.7(5) yes
C63 N24 C64 118.8(7) yes
P8 N25 C65 122.1(5) yes
P8 N25 C66 115.0(8) yes
C65 N25 C66 108.5(9) yes
P8 N25 C661 121.4(7) yes
C65 N25 C661 116.4(8) yes
C66 N25 C661 37.4(10) yes
P8 N26 C67 121.6(5) yes
P8 N26 C68 124.3(5) yes
C67 N26 C68 113.7(5) yes
P9 N27 C69 123.1(5) yes
P9 N27 C70 123.9(5) yes
C69 N27 C70 112.9(6) yes
P9 N28 C71 120.0(4) yes
P9 N28 C72 125.0(5) yes
C71 N28 C72 111.5(5) yes
P9 N29 C73 124.3(5) yes
P9 N29 C74 119.9(5) yes
C73 N29 C74 115.1(6) yes
P10 N30 C75 119.3(4) yes
P10 N30 C76 125.2(5) yes
C75 N30 C76 115.3(6) yes
P10 N31 C77 121.2(4) yes
P10 N31 C78 123.5(4) yes
C77 N31 C78 113.2(5) yes
P10 N32 C79 124.3(4) yes
P10 N32 C80 119.6(4) yes
C79 N32 C80 114.4(5) yes
O1 C1 Fe1 178.1(8) yes
O2 C2 Fe1 177.2(7) yes
O3 C3 Fe1 176.5(6) yes
O4 C4 Fe1 176.4(6) yes
O5 C5 Fe2 179.1(6) yes
O6 C6 Fe2 175.4(6) yes
O7 C7 Fe2 178.4(6) yes
O8 C8 Fe2 178.8(6) yes
O14 C9 Fe3 176.8(6) yes
O15 C10 Fe3 175.0(6) yes
O16 C11 Fe3 177.1(6) yes
O17 C12 Fe3 176.8(6) yes
O18 C13 Fe4 179.5(7) yes
O19 C14 Fe4 175.5(6) yes
O20 C15 Fe4 176.7(6) yes
O21 C16 Fe4 174.4(5) yes
N1 C17 C18 177.1(7) yes
C17 C18 H181 109.1 no
C17 C18 H182 108.9 no
H181 C18 H182 110.0 no
C17 C18 H183 109.1 no
H181 C18 H183 110.6 no
H182 C18 H183 109.2 no
N2 C19 H191 108.2 no
N2 C19 H192 109.8 no
H191 C19 H192 109.6 no
N2 C19 H193 110.3 no
H191 C19 H193 109.5 no
H192 C19 H193 109.4 no
N2 C20 H201 107.9 no
N2 C20 H202 109.5 no
H201 C20 H202 110.1 no
N2 C20 H203 110.0 no
H201 C20 H203 109.6 no
H202 C20 H203 109.6 no
N3 C21 H211 107.9 no
N3 C21 H212 109.8 no
H211 C21 H212 109.9 no
N3 C21 H213 110.1 no
H211 C21 H213 109.3 no
H212 C21 H213 109.8 no
N3 C22 H221 111.2 no
N3 C22 H222 108.3 no
H221 C22 H222 109.5 no
N3 C22 H223 108.5 no
H221 C22 H223 110.0 no
H222 C22 H223 109.3 no
N4 C23 H231 109.7 no
N4 C23 H232 109.1 no
H231 C23 H232 108.9 no
N4 C23 H233 110.8 no
H231 C23 H233 109.4 no
H232 C23 H233 108.9 no
N4 C24 H241 110.5 no
N4 C24 H242 108.7 no
H241 C24 H242 109.8 no
N4 C24 H243 109.4 no
H241 C24 H243 108.6 no
H242 C24 H243 109.8 no
N5 C25 H251 110.3 no
N5 C25 H252 106.4 no
H251 C25 H252 110.4 no
N5 C25 H253 109.9 no
H251 C25 H253 110.4 no
H252 C25 H253 109.4 no
N5 C26 H261 110.3 no
N5 C26 H262 111.2 no
H261 C26 H262 109.2 no
N5 C26 H263 108.6 no
H261 C26 H263 108.6 no
H262 C26 H263 108.9 no
N6 C27 H271 110.0 no
N6 C27 H272 109.4 no
H271 C27 H272 109.6 no
N6 C27 H273 109.7 no
H271 C27 H273 109.3 no
H272 C27 H273 108.8 no
N6 C28 H281 109.0 no
N6 C28 H282 108.7 no
H281 C28 H282 109.6 no
N6 C28 H283 109.8 no
H281 C28 H283 109.6 no
H282 C28 H283 110.2 no
N7 C29 H291 111.6 no
N7 C29 H292 110.5 no
H291 C29 H292 108.6 no
N7 C29 H293 108.8 no
H291 C29 H293 108.9 no
H292 C29 H293 108.4 no
N7 C30 H301 109.2 no
N7 C30 H302 109.3 no
H301 C30 H302 109.7 no
N7 C30 H303 108.7 no
H301 C30 H303 110.1 no
H302 C30 H303 109.8 no
N8 C31 H311 110.2 no
N8 C31 H312 109.8 no
H311 C31 H312 109.5 no
N8 C31 H313 108.3 no
H311 C31 H313 109.5 no
H312 C31 H313 109.5 no
N8 C32 H321 108.9 no
N8 C32 H322 109.1 no
H321 C32 H322 109.7 no
N8 C32 H323 110.9 no
H321 C32 H323 109.1 no
H322 C32 H323 109.2 no
N9 C33 H331 109.5 no
N9 C33 H332 107.3 no
H331 C33 H332 110.2 no
N9 C33 H333 109.7 no
H331 C33 H333 109.9 no
H332 C33 H333 110.2 no
N9 C34 H341 109.4 no
N9 C34 H342 110.4 no
H341 C34 H342 109.9 no
N9 C34 H343 107.5 no
H341 C34 H343 109.6 no
H342 C34 H343 110.0 no
N10 C35 H351 109.4 no
N10 C35 H352 108.6 no
H351 C35 H352 110.2 no
N10 C35 H353 108.2 no
H351 C35 H353 109.8 no
H352 C35 H353 110.6 no
N10 C36 H361 109.3 no
N10 C36 H362 109.7 no
H361 C36 H362 109.4 no
N10 C36 H363 109.9 no
H361 C36 H363 108.6 no
H362 C36 H363 110.0 no
N11 C37 H371 110.3 no
N11 C37 H372 107.0 no
H371 C37 H372 109.5 no
N11 C37 H373 111.0 no
H371 C37 H373 109.5 no
H372 C37 H373 109.5 no
N11 C371 H3711 109.7 no
N11 C371 H3712 111.1 no
H3711 C371 H3712 109.5 no
N11 C371 H3713 107.6 no
H3711 C371 H3713 109.5 no
H3712 C371 H3713 109.5 no
N11 C38 H381 110.5 no
N11 C38 H382 105.7 no
H381 C38 H382 109.4 no
N11 C38 H383 111.9 no
H381 C38 H383 109.9 no
H382 C38 H383 109.3 no
N12 C39 H391 104.4 no
N12 C39 H392 112.8 no
H391 C39 H392 111.4 no
N12 C39 H393 105.9 no
H391 C39 H393 111.3 no
H392 C39 H393 110.7 no
N12 C40 H401 103.0 no
N12 C40 H402 111.2 no
H401 C40 H402 109.4 no
N12 C40 H403 112.3 no
H401 C40 H403 110.3 no
H402 C40 H403 110.4 no
N13 C41 H411 111.3 no
N13 C41 H412 104.1 no
H411 C41 H412 110.0 no
N13 C41 H413 111.5 no
H411 C41 H413 110.7 no
H412 C41 H413 109.1 no
N13 C42 H421 102.3 no
N13 C42 H422 110.4 no
H421 C42 H422 112.1 no
N13 C42 H423 104.0 no
H421 C42 H423 114.6 no
H422 C42 H423 112.5 no
N14 C43 H431 108.9 no
N14 C43 H432 104.5 no
H431 C43 H432 111.8 no
N14 C43 H433 108.0 no
H431 C43 H433 111.7 no
H432 C43 H433 111.6 no
N14 C44 H441 108.1 no
N14 C44 H442 105.0 no
H441 C44 H442 112.1 no
N14 C44 H443 106.7 no
H441 C44 H443 112.5 no
H442 C44 H443 112.0 no
N15 C45 H451 107.4 no
N15 C45 H452 111.0 no
H451 C45 H452 108.9 no
N15 C45 H453 110.8 no
H451 C45 H453 109.0 no
H452 C45 H453 109.7 no
N15 C46 H461 107.0 no
N15 C46 H462 106.7 no
H461 C46 H462 113.3 no
N15 C46 H463 104.1 no
H461 C46 H463 112.3 no
H462 C46 H463 112.6 no
N16 C47 H471 110.0 no
N16 C47 H472 109.4 no
H471 C47 H472 109.5 no
N16 C47 H473 109.0 no
H471 C47 H473 109.5 no
H472 C47 H473 109.5 no
N16 C471 H4711 116.4 no
N16 C471 H4712 98.4 no
H4711 C471 H4712 109.5 no
N16 C471 H4713 113.0 no
H4711 C471 H4713 109.5 no
H4712 C471 H4713 109.5 no
N16 C48 H481 108.7 no
N16 C48 H482 109.4 no
H481 C48 H482 109.5 no
N16 C48 H483 110.3 no
H481 C48 H483 109.5 no
H482 C48 H483 109.5 no
N16 C481 H4811 109.5 no
N16 C481 H4812 106.9 no
H4811 C481 H4812 109.5 no
N16 C481 H4813 112.0 no
H4811 C481 H4813 109.5 no
H4812 C481 H4813 109.5 no
N17 C49 C50 178.8(7) yes
C49 C50 H501 110.3 no
C49 C50 H502 108.8 no
H501 C50 H502 109.9 no
C49 C50 H503 109.1 no
H501 C50 H503 109.9 no
H502 C50 H503 108.8 no
N18 C51 H511 110.2 no
N18 C51 H512 110.2 no
H511 C51 H512 109.0 no
N18 C51 H513 110.6 no
H511 C51 H513 108.5 no
H512 C51 H513 108.2 no
N18 C52 H521 108.0 no
N18 C52 H522 109.7 no
H521 C52 H522 109.9 no
N18 C52 H523 110.2 no
H521 C52 H523 109.5 no
H522 C52 H523 109.5 no
N19 C53 H531 113.9 no
N19 C53 H532 100.8 no
H531 C53 H532 110.0 no
N19 C53 H533 112.4 no
H531 C53 H533 109.3 no
H532 C53 H533 110.2 no
N19 C54 H541 110.1 no
N19 C54 H542 109.7 no
H541 C54 H542 109.5 no
N19 C54 H543 108.5 no
H541 C54 H543 109.5 no
H542 C54 H543 109.5 no
N19 C541 H5411 109.3 no
N19 C541 H5412 110.0 no
H5411 C541 H5412 109.5 no
N19 C541 H5413 109.2 no
H5411 C541 H5413 109.5 no
H5412 C541 H5413 109.5 no
N20 C55 H551 111.5 no
N20 C55 H552 106.2 no
H551 C55 H552 110.2 no
N20 C55 H553 109.4 no
H551 C55 H553 109.7 no
H552 C55 H553 109.9 no
N20 C56 H561 109.8 no
N20 C56 H562 111.5 no
H561 C56 H562 109.3 no
N20 C56 H563 107.2 no
H561 C56 H563 109.6 no
H562 C56 H563 109.4 no
N21 C57 H571 109.1 no
N21 C57 H572 109.3 no
H571 C57 H572 110.1 no
N21 C57 H573 108.6 no
H571 C57 H573 109.7 no
H572 C57 H573 110.0 no
N21 C58 H581 109.0 no
N21 C58 H582 109.1 no
H581 C58 H582 109.6 no
N21 C58 H583 109.5 no
H581 C58 H583 110.0 no
H582 C58 H583 109.5 no
N22 C59 H591 110.4 no
N22 C59 H592 109.4 no
H591 C59 H592 109.5 no
N22 C59 H593 108.6 no
H591 C59 H593 109.5 no
H592 C59 H593 109.5 no
N22 C591 H5911 110.5 no
N22 C591 H5912 114.2 no
H5911 C591 H5912 109.5 no
N22 C591 H5913 103.5 no
H5911 C591 H5913 109.5 no
H5912 C591 H5913 109.5 no
N22 C60 H601 109.8 no
N22 C60 H602 109.9 no
H601 C60 H602 109.5 no
N22 C60 H603 108.7 no
H601 C60 H603 109.5 no
H602 C60 H603 109.5 no
N22 C601 H6011 108.8 no
N22 C601 H6012 109.7 no
H6011 C601 H6012 109.5 no
N22 C601 H6013 109.9 no
H6011 C601 H6013 109.5 no
H6012 C601 H6013 109.5 no
N23 C61 H611 110.9 no
N23 C61 H612 108.7 no
H611 C61 H612 109.5 no
N23 C61 H613 109.4 no
H611 C61 H613 109.3 no
H612 C61 H613 109.0 no
N23 C62 H621 110.5 no
N23 C62 H622 106.1 no
H621 C62 H622 108.8 no
N23 C62 H623 112.8 no
H621 C62 H623 109.3 no
H622 C62 H623 109.4 no
N24 C63 H631 109.3 no
N24 C63 H632 110.0 no
H631 C63 H632 109.3 no
N24 C63 H633 108.7 no
H631 C63 H633 110.1 no
H632 C63 H633 109.4 no
N24 C64 H641 111.0 no
N24 C64 H642 109.0 no
H641 C64 H642 108.6 no
N24 C64 H643 109.6 no
H641 C64 H643 109.5 no
H642 C64 H643 109.2 no
N25 C65 H651 107.0 no
N25 C65 H652 108.7 no
H651 C65 H652 110.2 no
N25 C65 H653 108.8 no
H651 C65 H653 110.9 no
H652 C65 H653 111.2 no
N25 C66 H661 109.6 no
N25 C66 H662 110.0 no
H661 C66 H662 109.5 no
N25 C66 H663 108.7 no
H661 C66 H663 109.5 no
H662 C66 H663 109.5 no
N25 C661 H6611 109.7 no
N25 C661 H6612 109.1 no
H6611 C661 H6612 109.5 no
N25 C661 H6613 109.6 no
H6611 C661 H6613 109.5 no
H6612 C661 H6613 109.5 no
N26 C67 H671 111.7 no
N26 C67 H672 109.7 no
H671 C67 H672 109.4 no
N26 C67 H673 108.6 no
H671 C67 H673 108.8 no
H672 C67 H673 108.4 no
N26 C68 H681 110.4 no
N26 C68 H682 107.2 no
H681 C68 H682 109.2 no
N26 C68 H683 110.4 no
H681 C68 H683 109.4 no
H682 C68 H683 110.2 no
N27 C69 H691 108.6 no
N27 C69 H692 111.2 no
H691 C69 H692 109.6 no
N27 C69 H693 109.4 no
H691 C69 H693 108.6 no
H692 C69 H693 109.4 no
N27 C70 H701 109.3 no
N27 C70 H702 109.4 no
H701 C70 H702 109.4 no
N27 C70 H703 110.4 no
H701 C70 H703 109.2 no
H702 C70 H703 109.2 no
N28 C71 H711 109.9 no
N28 C71 H712 108.9 no
H711 C71 H712 110.4 no
N28 C71 H713 107.3 no
H711 C71 H713 110.2 no
H712 C71 H713 110.1 no
N28 C72 H721 109.1 no
N28 C72 H722 108.3 no
H721 C72 H722 110.3 no
N28 C72 H723 109.5 no
H721 C72 H723 109.6 no
H722 C72 H723 110.0 no
N29 C73 H731 109.3 no
N29 C73 H732 109.1 no
H731 C73 H732 109.6 no
N29 C73 H733 109.8 no
H731 C73 H733 109.5 no
H732 C73 H733 109.5 no
N29 C74 H741 109.2 no
N29 C74 H742 110.3 no
H741 C74 H742 109.4 no
N29 C74 H743 109.4 no
H741 C74 H743 108.6 no
H742 C74 H743 109.9 no
N30 C75 H751 110.8 no
N30 C75 H752 108.0 no
H751 C75 H752 109.3 no
N30 C75 H753 109.7 no
H751 C75 H753 110.5 no
H752 C75 H753 108.5 no
N30 C76 H761 110.4 no
N30 C76 H762 110.4 no
H761 C76 H762 110.2 no
N30 C76 H763 107.1 no
H761 C76 H763 109.3 no
H762 C76 H763 109.4 no
N31 C77 H771 109.5 no
N31 C77 H772 110.2 no
H771 C77 H772 108.6 no
N31 C77 H773 108.7 no
H771 C77 H773 110.0 no
H772 C77 H773 109.8 no
N31 C78 H781 109.3 no
N31 C78 H782 110.1 no
H781 C78 H782 109.5 no
N31 C78 H783 108.5 no
H781 C78 H783 110.0 no
H782 C78 H783 109.4 no
N32 C79 H791 108.3 no
N32 C79 H792 110.3 no
H791 C79 H792 109.3 no
N32 C79 H793 110.3 no
H791 C79 H793 109.2 no
H792 C79 H793 109.5 no
N32 C80 H801 108.3 no
N32 C80 H802 109.9 no
H801 C80 H802 108.8 no
N32 C80 H803 111.8 no
H801 C80 H803 108.9 no
H802 C80 H803 109.1 no

loop_
_geom_bond_atom_site_label_1
_geom_bond_atom_site_label_2
_geom_bond_distance
_geom_bond_publ_flag
Ca1 O9 2.322(4) yes
Ca1 O10 2.288(4) yes
Ca1 O11 2.274(4) yes
Ca1 O12 2.310(4) yes
Ca1 O13 2.319(4) yes
Ca1 N1 2.600(5) yes
Ca2 O22 2.313(4) yes
Ca2 O23 2.308(4) yes
Ca2 O24 2.296(4) yes
Ca2 O25 2.309(4) yes
Ca2 O26 2.321(3) yes
Ca2 N17 2.575(5) yes
Fe1 Fe2 2.7951(13) yes
Fe1 C1 1.724(7) yes
Fe1 C2 1.789(7) yes
Fe1 C3 1.776(7) yes
Fe1 C4 1.781(7) yes
Fe2 C5 1.755(7) yes
Fe2 C6 1.774(7) yes
Fe2 C7 1.779(7) yes
Fe2 C8 1.764(6) yes
Fe3 Fe4 2.7898(13) yes
Fe3 C9 1.746(6) yes
Fe3 C10 1.784(7) yes
Fe3 C11 1.779(7) yes
Fe3 C12 1.776(8) yes
Fe4 C13 1.754(7) yes
Fe4 C14 1.764(8) yes
Fe4 C15 1.783(7) yes
Fe4 C16 1.772(6) yes
O1 C1 1.161(9) yes
O2 C2 1.151(8) yes
O3 C3 1.155(8) yes
O4 C4 1.164(8) yes
O5 C5 1.158(8) yes
O6 C6 1.167(9) yes
O7 C7 1.167(8) yes
O8 C8 1.169(7) yes
O14 C9 1.161(8) yes
O15 C10 1.147(8) yes
O16 C11 1.168(8) yes
O17 C12 1.165(8) yes
O18 C13 1.150(8) yes
O19 C14 1.168(9) yes
O20 C15 1.159(8) yes
O21 C16 1.168(8) yes
O9 P1 1.493(4) yes
O10 P2 1.477(4) yes
O11 P3 1.484(4) yes
O12 P4 1.469(4) yes
O13 P5 1.474(4) yes
O22 P6 1.473(4) yes
O23 P7 1.468(4) yes
O24 P8 1.476(4) yes
O25 P9 1.486(4) yes
O26 P10 1.483(3) yes
P1 N2 1.622(5) yes
P1 N3 1.661(5) yes
P1 N4 1.637(5) yes
P2 N5 1.636(5) yes
P2 N6 1.634(5) yes
P2 N7 1.634(5) yes
P3 N8 1.618(6) yes
P3 N9 1.644(6) yes
P3 N10 1.622(5) yes
P4 N11 1.612(4) yes
P4 N12 1.606(4) yes
P4 N13 1.644(4) yes
P5 N14 1.627(6) yes
P5 N15 1.620(5) yes
P5 N16 1.632(5) yes
P6 N18 1.613(4) yes
P6 N19 1.608(4) yes
P6 N20 1.656(4) yes
P7 N21 1.631(5) yes
P7 N22 1.628(5) yes
P7 N23 1.635(5) yes
P8 N24 1.619(5) yes
P8 N25 1.647(5) yes
P8 N26 1.617(5) yes
P9 N27 1.626(5) yes
P9 N28 1.643(5) yes
P9 N29 1.630(5) yes
P10 N30 1.627(5) yes
P10 N31 1.633(4) yes
P10 N32 1.638(4) yes
N1 C17 1.129(8) yes
N2 C19 1.462(10) yes
N2 C20 1.485(10) yes
N3 C21 1.442(9) yes
N3 C22 1.472(10) yes
N4 C23 1.467(8) yes
N4 C24 1.458(8) yes
N5 C25 1.475(11) yes
N5 C26 1.461(10) yes
N6 C27 1.469(9) yes
N6 C28 1.449(9) yes
N7 C29 1.456(9) yes
N7 C30 1.464(11) yes
N8 C31 1.473(11) yes
N8 C32 1.431(12) yes
N9 C33 1.410(11) yes
N9 C34 1.481(13) yes
N10 C35 1.463(11) yes
N10 C36 1.456(12) yes
N11 C37 1.464(5) yes
N11 C371 1.466(5) yes
N11 C38 1.391(10) yes
N12 C39 1.471(5) yes
N12 C40 1.463(12) yes
N13 C41 1.401(10) yes
N13 C42 1.515(12) yes
N14 C43 1.469(13) yes
N14 C44 1.420(14) yes
N15 C45 1.448(11) yes
N15 C46 1.431(11) yes
N16 C47 1.458(5) yes
N16 C471 1.463(5) yes
N16 C48 1.454(5) yes
N16 C481 1.462(5) yes
N17 C49 1.137(8) yes
N18 C51 1.466(10) yes
N18 C52 1.518(13) yes
N19 C53 1.470(14) yes
N19 C54 1.465(5) yes
N19 C541 1.466(5) yes
N20 C55 1.358(11) yes
N20 C56 1.474(5) yes
N21 C57 1.456(8) yes
N21 C58 1.470(9) yes
N22 C59 1.471(5) yes
N22 C591 1.452(5) yes
N22 C60 1.466(5) yes
N22 C601 1.452(5) yes
N23 C61 1.468(11) yes
N23 C62 1.455(13) yes
N24 C63 1.468(9) yes
N24 C64 1.485(10) yes
N25 C65 1.484(9) yes
N25 C66 1.470(5) yes
N25 C661 1.465(5) yes
N26 C67 1.450(8) yes
N26 C68 1.475(8) yes
N27 C69 1.441(9) yes
N27 C70 1.453(9) yes
N28 C71 1.447(8) yes
N28 C72 1.456(8) yes
N29 C73 1.467(8) yes
N29 C74 1.440(9) yes
N30 C75 1.479(9) yes
N30 C76 1.457(8) yes
N31 C77 1.466(7) yes
N31 C78 1.461(7) yes
N32 C79 1.454(7) yes
N32 C80 1.462(7) yes
C17 C18 1.452(9) yes
C18 H181 0.959 no
C18 H182 0.962 no
C18 H183 0.968 no
C19 H191 0.959 no
C19 H192 0.958 no
C19 H193 0.957 no
C20 H201 0.972 no
C20 H202 0.958 no
C20 H203 0.966 no
C21 H211 0.963 no
C21 H212 0.963 no
C21 H213 0.960 no
C22 H221 0.964 no
C22 H222 0.962 no
C22 H223 0.954 no
C23 H231 0.964 no
C23 H232 0.970 no
C23 H233 0.966 no
C24 H241 0.961 no
C24 H242 0.960 no
C24 H243 0.952 no
C25 H251 0.957 no
C25 H252 0.964 no
C25 H253 0.962 no
C26 H261 0.962 no
C26 H262 0.960 no
C26 H263 0.962 no
C27 H271 0.957 no
C27 H272 0.956 no
C27 H273 0.957 no
C28 H281 0.959 no
C28 H282 0.961 no
C28 H283 0.961 no
C29 H291 0.956 no
C29 H292 0.958 no
C29 H293 0.960 no
C30 H301 0.958 no
C30 H302 0.956 no
C30 H303 0.953 no
C31 H311 0.959 no
C31 H312 0.963 no
C31 H313 0.965 no
C32 H321 0.961 no
C32 H322 0.961 no
C32 H323 0.960 no
C33 H331 0.967 no
C33 H332 0.967 no
C33 H333 0.966 no
C34 H341 0.960 no
C34 H342 0.962 no
C34 H343 0.960 no
C35 H351 0.960 no
C35 H352 0.966 no
C35 H353 0.960 no
C36 H361 0.955 no
C36 H362 0.957 no
C36 H363 0.962 no
C37 H371 0.950 no
C37 H372 0.950 no
C37 H373 0.950 no
C371 H3711 0.950 no
C371 H3712 0.950 no
C371 H3713 0.950 no
C38 H381 0.957 no
C38 H382 0.964 no
C38 H383 0.958 no
C39 H391 1.019 no
C39 H392 1.014 no
C39 H393 1.012 no
C40 H401 0.961 no
C40 H402 0.962 no
C40 H403 0.955 no
C41 H411 0.961 no
C41 H412 0.956 no
C41 H413 0.952 no
C42 H421 1.146 no
C42 H422 1.106 no
C42 H423 1.108 no
C43 H431 1.006 no
C43 H432 1.011 no
C43 H433 1.007 no
C44 H441 1.043 no
C44 H442 1.045 no
C44 H443 1.044 no
C45 H451 0.970 no
C45 H452 0.963 no
C45 H453 0.971 no
C46 H461 1.091 no
C46 H462 1.099 no
C46 H463 1.091 no
C47 H471 0.950 no
C47 H472 0.950 no
C47 H473 0.950 no
C471 H4711 0.950 no
C471 H4712 0.950 no
C471 H4713 0.950 no
C48 H481 0.950 no
C48 H482 0.950 no
C48 H483 0.950 no
C481 H4811 0.950 no
C481 H4812 0.950 no
C481 H4813 0.950 no
C49 C50 1.468(8) yes
C50 H501 0.951 no
C50 H502 0.955 no
C50 H503 0.948 no
C51 H511 0.960 no
C51 H512 0.952 no
C51 H513 0.956 no
C52 H521 0.962 no
C52 H522 0.963 no
C52 H523 0.960 no
C53 H531 0.961 no
C53 H532 0.957 no
C53 H533 0.966 no
C54 H541 0.950 no
C54 H542 0.950 no
C54 H543 0.950 no
C541 H5411 0.950 no
C541 H5412 0.950 no
C541 H5413 0.950 no
C55 H551 0.964 no
C55 H552 0.960 no
C55 H553 0.958 no
C56 H561 0.975 no
C56 H562 0.973 no
C56 H563 0.976 no
C57 H571 0.962 no
C57 H572 0.965 no
C57 H573 0.960 no
C58 H581 0.959 no
C58 H582 0.959 no
C58 H583 0.959 no
C59 H591 0.950 no
C59 H592 0.950 no
C59 H593 0.950 no
C591 H5911 0.950 no
C591 H5912 0.950 no
C591 H5913 0.950 no
C60 H601 0.950 no
C60 H602 0.950 no
C60 H603 0.950 no
C601 H6011 0.950 no
C601 H6012 0.950 no
C601 H6013 0.950 no
C61 H611 0.953 no
C61 H612 0.955 no
C61 H613 0.960 no
C62 H621 0.961 no
C62 H622 0.961 no
C62 H623 0.959 no
C63 H631 0.954 no
C63 H632 0.961 no
C63 H633 0.957 no
C64 H641 0.950 no
C64 H642 0.963 no
C64 H643 0.960 no
C65 H651 1.022 no
C65 H652 1.039 no
C65 H653 1.017 no
C66 H661 0.950 no
C66 H662 0.950 no
C66 H663 0.950 no
C661 H6611 0.950 no
C661 H6612 0.950 no
C661 H6613 0.950 no
C67 H671 0.967 no
C67 H672 0.967 no
C67 H673 0.957 no
C68 H681 0.962 no
C68 H682 0.972 no
C68 H683 0.972 no
C69 H691 0.968 no
C69 H692 0.956 no
C69 H693 0.967 no
C70 H701 0.964 no
C70 H702 0.962 no
C70 H703 0.957 no
C71 H711 0.958 no
C71 H712 0.954 no
C71 H713 0.962 no
C72 H721 0.962 no
C72 H722 0.964 no
C72 H723 0.966 no
C73 H731 0.958 no
C73 H732 0.957 no
C73 H733 0.960 no
C74 H741 0.960 no
C74 H742 0.964 no
C74 H743 0.960 no
C75 H751 0.960 no
C75 H752 0.963 no
C75 H753 0.952 no
C76 H761 0.967 no
C76 H762 0.963 no
C76 H763 0.959 no
C77 H771 0.963 no
C77 H772 0.963 no
C77 H773 0.954 no
C78 H781 0.964 no
C78 H782 0.965 no
C78 H783 0.971 no
C79 H791 0.965 no
C79 H792 0.965 no
C79 H793 0.960 no
C80 H801 0.965 no
C80 H802 0.961 no
C80 H803 0.959 no
